data_7017401
loop_
_publ_author_name
'Barreira-Fontecha, Julia'
'Kulmaczewski, Rafal'
'Ma, Xiaomei'
'McKee, Vickie'

_publ_section_title
;
 Double template effect in [4 + 4] Schiff base macrocycle formation; an
 ESI-MS study.
;
_journal_issue 45
_journal_name_full 'Dalton transactions (Cambridge, England : 2003)'
_journal_page_first 12040
_journal_page_last 12043
_journal_paper_doi 10.1039/c1dt11341k
_journal_volume 40
_journal_year 2011
_chemical_formula_sum 'C115 H163 Ba Cu4 N8 O22'
_chemical_formula_weight 2401.03
_chemical_name_systematic
;

?

;
_space_group_IT_number 15
_symmetry_cell_setting monoclinic
_symmetry_space_group_name_Hall '-C 2yc'
_symmetry_space_group_name_H-M 'C 1 2/c 1'
_atom_sites_solution_hydrogens geom
_atom_sites_solution_primary direct
_atom_sites_solution_secondary difmap
_audit_creation_method SHELXL-97
_cell_angle_alpha 90.00
_cell_angle_beta 101.949(3)
_cell_angle_gamma 90.00
_cell_formula_units_Z 16
_cell_length_a 41.415(9)
_cell_length_b 42.163(9)
_cell_length_c 28.256(6)
_cell_measurement_reflns_used 9929
_cell_measurement_temperature 150(2)
_cell_measurement_theta_max 24.15
_cell_measurement_theta_min 3.84
_cell_volume 48271(18)
_computing_cell_refinement 'Bruker APEX II'
_computing_data_collection 'Bruker APEX II'
_computing_data_reduction 'Bruker SAINT'
_computing_molecular_graphics 'Bruker SHELXTL'
_computing_publication_material 'Bruker SHELXTL'
_computing_structure_refinement 'SHELXL-97 (Sheldrick, 2008)'
_computing_structure_solution 'SHELXS-97 (Sheldrick, 2008)'
_diffrn_ambient_temperature 150(2)
_diffrn_measured_fraction_theta_full 0.996
_diffrn_measured_fraction_theta_max 0.996
_diffrn_measurement_device_type 'Bruker SMART APEX 2 CCD diffractometer'
_diffrn_measurement_method '\w rotation with narrow frames'
_diffrn_radiation_monochromator graphite
_diffrn_radiation_source 'fine-focus sealed tube'
_diffrn_radiation_type Synchrotron
_diffrn_radiation_wavelength 0.84640
_diffrn_reflns_av_R_equivalents 0.1529
_diffrn_reflns_av_sigmaI/netI 0.1669
_diffrn_reflns_limit_h_max 41
_diffrn_reflns_limit_h_min -41
_diffrn_reflns_limit_k_max 42
_diffrn_reflns_limit_k_min -42
_diffrn_reflns_limit_l_max 28
_diffrn_reflns_limit_l_min -28
_diffrn_reflns_number 103961
_diffrn_reflns_theta_full 25.00
_diffrn_reflns_theta_max 25.00
_diffrn_reflns_theta_min 3.65
_exptl_absorpt_coefficient_mu 1.083
_exptl_absorpt_correction_type none
_exptl_crystal_colour green
_exptl_crystal_density_diffrn 1.322
_exptl_crystal_density_method 'not measured'
_exptl_crystal_description plate
_exptl_crystal_F_000 20112
_exptl_crystal_size_max 0.23
_exptl_crystal_size_mid 0.16
_exptl_crystal_size_min 0.03
_platon_squeeze_details
;
Electron count (>10 in voids >100 A^3) = 2364 e/cell
= 296/asymmetric unit or 148/formula unit.
Modelled as 2Et2O, 2OH-, H2O, 2MeOH per formula unit (148e)
Et2O likely in view of the instability of the crystals out of solvent
2OH- needed for charge balance
other H2O/MeOH already observed in non-disordered sites
;
_refine_diff_density_max 1.213
_refine_diff_density_min -1.123
_refine_diff_density_rms 0.120
_refine_ls_extinction_method none
_refine_ls_goodness_of_fit_ref 0.908
_refine_ls_hydrogen_treatment constr
_refine_ls_matrix_type full
_refine_ls_number_parameters 2395
_refine_ls_number_reflns 25090
_refine_ls_number_restraints 3305
_refine_ls_restrained_S_all 0.874
_refine_ls_R_factor_all 0.1665
_refine_ls_R_factor_gt 0.0970
_refine_ls_shift/su_max 0.000
_refine_ls_shift/su_mean 0.000
_refine_ls_structure_factor_coef Fsqd
_refine_ls_weighting_details 'calc w=1/[\s^2^(Fo^2^)+(0.1767P)^2^+0.0000P] where P=(Fo^2^+2Fc^2^)/3'
_refine_ls_weighting_scheme calc
_refine_ls_wR_factor_gt 0.2658
_refine_ls_wR_factor_ref 0.2936
_reflns_number_gt 10547
_reflns_number_total 25090
_reflns_threshold_expression >2sigma(I)
_cod_data_source_file c1dt11341k.txt
_cod_data_source_block Complex_2(4msq)
_cod_depositor_comments
;
The following automatic conversions were performed:

'_symmetry_cell_setting' value 'Monoclinic' changed to 'monoclinic'
according to /home/saulius/struct/CIF-dictionaries/cif_core.dic
dictionary named 'cif_core.dic' version 2.4.1 from 2010-06-29.

Automatic conversion script
Id: cif_fix_values 1715 2011-07-08 13:25:40Z adriana 
;
_cod_original_sg_symbol_H-M C2/c
_cod_database_code 7017401

loop_
_symmetry_equiv_pos_as_xyz
'x, y, z'
'-x, y, -z+1/2'
'x+1/2, y+1/2, z'
'-x+1/2, y+1/2, -z+1/2'
'-x, -y, -z'
'x, -y, z-1/2'
'-x+1/2, -y+1/2, -z'
'x+1/2, -y+1/2, z-1/2'

loop_
_atom_site_label
_atom_site_type_symbol
_atom_site_fract_x
_atom_site_fract_y
_atom_site_fract_z
_atom_site_U_iso_or_equiv
_atom_site_adp_type
_atom_site_occupancy
_atom_site_symmetry_multiplicity
_atom_site_calc_flag
_atom_site_refinement_flags
Ba1 Ba 0.23774(2) 0.28100(2) 0.74717(4) 0.0715(4) Uani 1 1 d U
Cu1 Cu 0.15422(4) 0.31556(4) 0.70585(9) 0.0761(7) Uani 1 1 d U
Cu2 Cu 0.30388(4) 0.28328(4) 0.67753(9) 0.0792(7) Uani 1 1 d U
Cu3 Cu 0.16129(5) 0.24580(5) 0.77194(11) 0.1042(9) Uani 1 1 d U
Cu4 Cu 0.32129(4) 0.27675(4) 0.83051(9) 0.0870(7) Uani 1 1 d U
O1 O 0.2790(2) 0.2957(2) 0.8316(4) 0.0755(19) Uani 1 1 d U
C1 C 0.2745(3) 0.3247(3) 0.8523(6) 0.067(3) Uani 1 1 d U
C2 C 0.2996(3) 0.3481(3) 0.8585(6) 0.076(4) Uani 1 1 d U
C3 C 0.2935(4) 0.3787(3) 0.8747(6) 0.079(5) Uani 1 1 d U
H3 H 0.3100 0.3946 0.8770 0.095 Uiso 1 1 calc R
C4 C 0.2638(4) 0.3858(4) 0.8873(7) 0.085(4) Uani 1 1 d U
C5 C 0.2585(4) 0.4192(4) 0.9038(7) 0.106(5) Uani 1 1 d DU
C6 C 0.2642(5) 0.4438(4) 0.8677(7) 0.136(7) Uani 1 1 d DU
H6A H 0.2750 0.4624 0.8849 0.205 Uiso 1 1 calc R
H6B H 0.2431 0.4502 0.8474 0.205 Uiso 1 1 calc R
H6C H 0.2784 0.4349 0.8472 0.205 Uiso 1 1 calc R
C7 C 0.2813(6) 0.4243(5) 0.9523(7) 0.190(10) Uani 1 1 d DU
H7A H 0.3027 0.4144 0.9523 0.286 Uiso 1 1 calc R
H7B H 0.2716 0.4148 0.9778 0.286 Uiso 1 1 calc R
H7C H 0.2844 0.4471 0.9583 0.286 Uiso 1 1 calc R
C8 C 0.2233(4) 0.4219(4) 0.9132(9) 0.186(10) Uani 1 1 d DU
H8A H 0.2171 0.4018 0.9263 0.279 Uiso 1 1 calc R
H8B H 0.2078 0.4267 0.8828 0.279 Uiso 1 1 calc R
H8C H 0.2225 0.4390 0.9365 0.279 Uiso 1 1 calc R
C9 C 0.2400(4) 0.3621(4) 0.8808(6) 0.075(4) Uani 1 1 d U
H9 H 0.2191 0.3667 0.8883 0.090 Uiso 1 1 calc R
C10 C 0.2452(4) 0.3319(4) 0.8640(6) 0.077(4) Uani 1 1 d U
C11 C 0.2192(3) 0.3048(3) 0.8648(7) 0.081(4) Uani 1 1 d U
H11A H 0.2212 0.2892 0.8393 0.097 Uiso 1 1 calc R
H11B H 0.2252 0.2937 0.8963 0.097 Uiso 1 1 calc R
C12 C 0.1836(4) 0.3149(4) 0.8575(8) 0.081(4) Uani 1 1 d U
C13 C 0.1720(5) 0.3256(5) 0.8988(8) 0.120(6) Uani 1 1 d U
H13 H 0.1861 0.3249 0.9299 0.144 Uiso 1 1 calc R
C14 C 0.1398(5) 0.3371(6) 0.8934(9) 0.137(6) Uani 1 1 d U
C15 C 0.1315(5) 0.3534(6) 0.9437(8) 0.193(9) Uani 1 1 d DU
C16 C 0.1526(7) 0.3817(6) 0.9613(10) 0.253(12) Uani 1 1 d DU
H16A H 0.1428 0.4007 0.9442 0.379 Uiso 1 1 calc R
H16B H 0.1748 0.3784 0.9551 0.379 Uiso 1 1 calc R
H16C H 0.1539 0.3844 0.9961 0.379 Uiso 1 1 calc R
C17 C 0.1350(6) 0.3261(6) 0.9793(9) 0.201(11) Uani 1 1 d DU
H17A H 0.1260 0.3324 1.0074 0.301 Uiso 1 1 calc R
H17B H 0.1584 0.3207 0.9898 0.301 Uiso 1 1 calc R
H17C H 0.1229 0.3077 0.9636 0.301 Uiso 1 1 calc R
C18 C 0.0959(6) 0.3642(8) 0.9310(9) 0.291(16) Uani 1 1 d DU
H18A H 0.0850 0.3593 0.9578 0.436 Uiso 1 1 calc R
H18B H 0.0845 0.3531 0.9017 0.436 Uiso 1 1 calc R
H18C H 0.0951 0.3871 0.9251 0.436 Uiso 1 1 calc R
C19 C 0.1191(5) 0.3377(5) 0.8458(8) 0.115(6) Uani 1 1 d U
H19 H 0.0971 0.3453 0.8418 0.137 Uiso 1 1 calc R
C20 C 0.1300(4) 0.3277(4) 0.8074(8) 0.089(4) Uani 1 1 d U
C21 C 0.1635(4) 0.3166(3) 0.8108(8) 0.077(3) Uani 1 1 d U
O2 O 0.1733(2) 0.3051(2) 0.7725(4) 0.077(2) Uani 1 1 d U
C22 C 0.1076(4) 0.3265(3) 0.7657(8) 0.077(4) Uani 1 1 d U
H22 H 0.0861 0.3327 0.7688 0.092 Uiso 1 1 calc R
N1 N 0.1094(3) 0.3183(3) 0.7203(6) 0.081(3) Uani 1 1 d U
C23 C 0.0782(4) 0.3143(4) 0.6811(7) 0.091(4) Uani 1 1 d U
H23A H 0.0740 0.2913 0.6760 0.109 Uiso 1 1 calc R
H23B H 0.0595 0.3234 0.6933 0.109 Uiso 1 1 calc R
C24 C 0.0786(4) 0.3291(4) 0.6328(8) 0.098(5) Uani 1 1 d U
H24 H 0.0567 0.3250 0.6111 0.117 Uiso 1 1 calc R
O3 O 0.0828(3) 0.3617(3) 0.6378(5) 0.127(5) Uani 1 1 d U
C25 C 0.1048(4) 0.3133(4) 0.6109(7) 0.097(4) Uani 1 1 d U
H25A H 0.1020 0.3195 0.5765 0.116 Uiso 1 1 calc R
H25B H 0.1024 0.2900 0.6123 0.116 Uiso 1 1 calc R
N2 N 0.1391(3) 0.3229(3) 0.6382(6) 0.081(3) Uani 1 1 d U
C26 C 0.1550(4) 0.3393(4) 0.6125(7) 0.081(4) Uani 1 1 d U
H26 H 0.1446 0.3415 0.5794 0.097 Uiso 1 1 calc R
C27 C 0.1874(4) 0.3554(4) 0.6277(7) 0.073(4) Uani 1 1 d U
C28 C 0.1955(5) 0.3785(5) 0.5969(7) 0.106(5) Uani 1 1 d U
H28 H 0.1828 0.3813 0.5651 0.127 Uiso 1 1 calc R
C29 C 0.2229(5) 0.3973(5) 0.6147(8) 0.110(6) Uani 1 1 d U
C30 C 0.2357(5) 0.4196(5) 0.5764(8) 0.148(7) Uani 1 1 d DU
C31 C 0.2193(6) 0.4156(7) 0.5248(8) 0.219(11) Uani 1 1 d DU
C32 C 0.2279(6) 0.4504(5) 0.5981(8) 0.186(10) Uani 1 1 d DU
H32A H 0.2313 0.4481 0.6333 0.278 Uiso 1 1 calc R
H32B H 0.2049 0.4561 0.5849 0.278 Uiso 1 1 calc R
H32C H 0.2424 0.4671 0.5903 0.278 Uiso 1 1 calc R
C33 C 0.2727(5) 0.4173(6) 0.5805(10) 0.183(10) Uani 1 1 d DU
C34 C 0.2392(4) 0.3933(4) 0.6610(7) 0.089(5) Uani 1 1 d U
H34 H 0.2569 0.4074 0.6732 0.107 Uiso 1 1 calc R
C35 C 0.2319(3) 0.3705(3) 0.6912(6) 0.057(3) Uani 1 1 d U
C36 C 0.2048(4) 0.3504(3) 0.6732(7) 0.059(3) Uani 1 1 d U
O4 O 0.1986(2) 0.3271(2) 0.7030(4) 0.065(2) Uani 1 1 d U
C37 C 0.2521(3) 0.3682(3) 0.7427(5) 0.056(3) Uani 1 1 d U
H37A H 0.2459 0.3858 0.7623 0.067 Uiso 1 1 calc R
H37B H 0.2471 0.3479 0.7574 0.067 Uiso 1 1 calc R
C38 C 0.2876(3) 0.3699(3) 0.7430(6) 0.066(4) Uani 1 1 d U
C39 C 0.3057(3) 0.3994(3) 0.7575(6) 0.073(5) Uani 1 1 d U
H39 H 0.2947 0.4157 0.7711 0.088 Uiso 1 1 calc R
C40 C 0.3372(4) 0.4049(3) 0.7530(7) 0.090(5) Uani 1 1 d U
C41 C 0.3546(3) 0.4366(3) 0.7689(7) 0.096(5) Uani 1 1 d DU
C42 C 0.3298(3) 0.4637(3) 0.7606(7) 0.122(7) Uani 1 1 d DU
H42A H 0.3416 0.4840 0.7664 0.182 Uiso 1 1 calc R
H42B H 0.3147 0.4617 0.7829 0.182 Uiso 1 1 calc R
H42C H 0.3172 0.4630 0.7272 0.182 Uiso 1 1 calc R
C43 C 0.3830(3) 0.4426(3) 0.7443(7) 0.108(6) Uani 1 1 d DU
H43A H 0.3751 0.4423 0.7092 0.162 Uiso 1 1 calc R
H43B H 0.3997 0.4260 0.7536 0.162 Uiso 1 1 calc R
H43C H 0.3928 0.4633 0.7543 0.162 Uiso 1 1 calc R
C44 C 0.3682(4) 0.4347(4) 0.8232(6) 0.112(5) Uani 1 1 d DU
H44A H 0.3787 0.4549 0.8347 0.169 Uiso 1 1 calc R
H44B H 0.3846 0.4176 0.8300 0.169 Uiso 1 1 calc R
H44C H 0.3502 0.4303 0.8399 0.169 Uiso 1 1 calc R
C45 C 0.3525(4) 0.3816(4) 0.7321(7) 0.094(5) Uani 1 1 d U
H45 H 0.3744 0.3852 0.7276 0.113 Uiso 1 1 calc R
C46 C 0.3369(3) 0.3520(3) 0.7168(7) 0.082(5) Uani 1 1 d U
C47 C 0.3047(3) 0.3465(3) 0.7237(6) 0.065(4) Uani 1 1 d U
O5 O 0.2888(2) 0.3183(2) 0.7126(4) 0.071(2) Uani 1 1 d U
C48 C 0.3559(4) 0.3314(3) 0.6917(7) 0.093(5) Uani 1 1 d U
H48 H 0.3769 0.3384 0.6874 0.111 Uiso 1 1 calc R
N3 N 0.3455(3) 0.3035(3) 0.6747(6) 0.090(3) Uani 1 1 d U
C49 C 0.3664(4) 0.2868(4) 0.6431(8) 0.109(5) Uani 1 1 d U
H49A H 0.3525 0.2815 0.6113 0.131 Uiso 1 1 calc R
H49B H 0.3842 0.3012 0.6378 0.131 Uiso 1 1 calc R
C50 C 0.3811(4) 0.2574(4) 0.6677(9) 0.116(5) Uani 1 1 d U
O6 O 0.3763(7) 0.2367(6) 0.6183(13) 0.149(9) Uani 0.50 1 d PU
O6' O 0.4102(5) 0.2705(5) 0.7102(11) 0.117(7) Uani 0.50 1 d PU
C51 C 0.3611(4) 0.2408(3) 0.6992(8) 0.105(5) Uani 1 1 d U
H51A H 0.3685 0.2185 0.7041 0.126 Uiso 1 1 calc R
H51B H 0.3651 0.2512 0.7313 0.126 Uiso 1 1 calc R
N4 N 0.3251(3) 0.2414(3) 0.6777(6) 0.092(3) Uani 1 1 d U
C52 C 0.3105(4) 0.2159(4) 0.6629(7) 0.095(5) Uani 1 1 d U
H52 H 0.3237 0.1973 0.6643 0.114 Uiso 1 1 calc R
C53 C 0.2746(4) 0.2123(3) 0.6436(7) 0.079(4) Uani 1 1 d U
C54 C 0.2630(4) 0.1834(3) 0.6224(7) 0.089(5) Uani 1 1 d U
H54 H 0.2789 0.1677 0.6196 0.107 Uiso 1 1 calc R
C55 C 0.2301(4) 0.1757(4) 0.6053(7) 0.093(5) Uani 1 1 d U
C56 C 0.2190(4) 0.1438(4) 0.5877(7) 0.107(5) Uani 1 1 d DU
C57 C 0.2361(5) 0.1182(4) 0.6199(8) 0.194(10) Uani 1 1 d DU
H57A H 0.2596 0.1180 0.6187 0.291 Uiso 1 1 calc R
H57B H 0.2263 0.0976 0.6090 0.291 Uiso 1 1 calc R
H57C H 0.2337 0.1221 0.6532 0.291 Uiso 1 1 calc R
C58 C 0.2239(6) 0.1421(5) 0.5366(7) 0.200(10) Uani 1 1 d DU
H58A H 0.2140 0.1608 0.5187 0.300 Uiso 1 1 calc R
H58B H 0.2133 0.1229 0.5211 0.300 Uiso 1 1 calc R
H58C H 0.2475 0.1414 0.5366 0.300 Uiso 1 1 calc R
C59 C 0.1824(4) 0.1387(4) 0.5839(8) 0.138(8) Uani 1 1 d DU
H59A H 0.1700 0.1524 0.5585 0.207 Uiso 1 1 calc R
H59B H 0.1766 0.1439 0.6149 0.207 Uiso 1 1 calc R
H59C H 0.1769 0.1165 0.5759 0.207 Uiso 1 1 calc R
C60 C 0.2085(4) 0.2010(4) 0.6073(7) 0.090(5) Uani 1 1 d U
H60 H 0.1857 0.1979 0.5938 0.108 Uiso 1 1 calc R
C61 C 0.2184(4) 0.2310(3) 0.6281(7) 0.087(5) Uani 1 1 d U
C62 C 0.2521(4) 0.2367(3) 0.6474(6) 0.073(4) Uani 1 1 d U
O7 O 0.2610(2) 0.2651(2) 0.6695(4) 0.079(2) Uani 1 1 d U
C63 C 0.1939(3) 0.2585(4) 0.6215(7) 0.093(5) Uani 1 1 d U
H63A H 0.1950 0.2698 0.5912 0.111 Uiso 1 1 calc R
H63B H 0.2007 0.2737 0.6485 0.111 Uiso 1 1 calc R
C64 C 0.1577(4) 0.2485(4) 0.6196(10) 0.103(4) Uani 1 1 d U
C65 C 0.1376(5) 0.2395(4) 0.5789(9) 0.133(6) Uani 1 1 d U
H65 H 0.1450 0.2399 0.5493 0.159 Uiso 1 1 calc R
C66 C 0.1050(6) 0.2295(6) 0.5794(12) 0.157(6) Uani 1 1 d U
C67 C 0.0817(5) 0.2226(6) 0.5270(10) 0.224(10) Uani 1 1 d DU
C68 C 0.1005(6) 0.2090(7) 0.4913(10) 0.280(15) Uani 1 1 d DU
H68A H 0.0883 0.1909 0.4746 0.419 Uiso 1 1 calc R
H68B H 0.1223 0.2020 0.5085 0.419 Uiso 1 1 calc R
H68C H 0.1030 0.2253 0.4675 0.419 Uiso 1 1 calc R
C69 C 0.0635(8) 0.2522(7) 0.5082(13) 0.320(18) Uani 1 1 d DU
C70 C 0.0570(8) 0.1968(8) 0.5336(13) 0.344(17) Uani 1 1 d DU
C71 C 0.0954(5) 0.2273(5) 0.6210(11) 0.147(6) Uani 1 1 d U
H71 H 0.0734 0.2207 0.6204 0.176 Uiso 1 1 calc R
C72 C 0.1157(4) 0.2341(4) 0.6661(10) 0.114(4) Uani 1 1 d U
C73 C 0.1494(4) 0.2468(4) 0.6634(10) 0.101(4) Uani 1 1 d U
O8 O 0.1655(2) 0.2556(2) 0.7068(5) 0.087(2) Uani 1 1 d U
C74 C 0.1003(5) 0.2348(5) 0.7072(11) 0.135(5) Uani 1 1 d U
H74 H 0.0775 0.2295 0.7011 0.162 Uiso 1 1 calc R
N5 N 0.1139(4) 0.2419(4) 0.7519(9) 0.131(4) Uani 1 1 d U
C75 C 0.0889(5) 0.2439(5) 0.7863(10) 0.154(6) Uani 1 1 d U
H75A H 0.0812 0.2661 0.7866 0.185 Uiso 1 1 calc R
H75B H 0.0695 0.2307 0.7724 0.185 Uiso 1 1 calc R
C76 C 0.1014(6) 0.2338(6) 0.8373(12) 0.159(6) Uani 1 1 d U
H76 H 0.0846 0.2379 0.8574 0.191 Uiso 1 1 calc R
O9 O 0.1090(3) 0.1986(3) 0.8358(8) 0.184(7) Uani 1 1 d U
C77 C 0.1326(5) 0.2506(5) 0.8571(9) 0.142(5) Uani 1 1 d U
H77A H 0.1292 0.2734 0.8497 0.171 Uiso 1 1 calc R
H77B H 0.1373 0.2484 0.8928 0.171 Uiso 1 1 calc R
N6 N 0.1609(4) 0.2405(3) 0.8403(8) 0.128(4) Uani 1 1 d U
C78 C 0.1812(5) 0.2234(4) 0.8689(9) 0.129(5) Uani 1 1 d U
H78 H 0.1772 0.2209 0.9006 0.154 Uiso 1 1 calc R
C79 C 0.2099(5) 0.2073(5) 0.8589(10) 0.129(6) Uani 1 1 d U
C80 C 0.2249(5) 0.1841(5) 0.8918(9) 0.143(6) Uani 1 1 d U
H80 H 0.2190 0.1822 0.9225 0.172 Uiso 1 1 calc R
C81 C 0.2488(5) 0.1635(5) 0.8791(10) 0.143(6) Uani 1 1 d U
C82 C 0.2641(5) 0.1368(6) 0.9151(10) 0.193(9) Uani 1 1 d DU
C83 C 0.2481(7) 0.1066(6) 0.8949(13) 0.36(2) Uani 1 1 d DU
H83A H 0.2390 0.0957 0.9198 0.540 Uiso 1 1 calc R
H83B H 0.2645 0.0930 0.8845 0.540 Uiso 1 1 calc R
H83C H 0.2303 0.1114 0.8672 0.540 Uiso 1 1 calc R
C84 C 0.2615(7) 0.1436(8) 0.9668(10) 0.288(15) Uani 1 1 d DU
H84A H 0.2383 0.1467 0.9682 0.432 Uiso 1 1 calc R
H84B H 0.2741 0.1628 0.9782 0.432 Uiso 1 1 calc R
H84C H 0.2705 0.1256 0.9874 0.432 Uiso 1 1 calc R
C85 C 0.3007(5) 0.1339(5) 0.9154(9) 0.182(10) Uani 1 1 d DU
H85A H 0.3100 0.1161 0.9361 0.273 Uiso 1 1 calc R
H85B H 0.3119 0.1535 0.9279 0.273 Uiso 1 1 calc R
H85C H 0.3037 0.1301 0.8823 0.273 Uiso 1 1 calc R
C86 C 0.2585(4) 0.1692(4) 0.8353(9) 0.119(6) Uani 1 1 d U
H86 H 0.2765 0.1573 0.8286 0.142 Uiso 1 1 calc R
C87 C 0.2444(4) 0.1897(4) 0.8032(9) 0.103(5) Uani 1 1 d U
C88 C 0.2199(4) 0.2111(4) 0.8136(8) 0.102(4) Uani 1 1 d U
O10 O 0.2072(2) 0.2343(2) 0.7829(5) 0.090(3) Uani 1 1 d U
C89 C 0.2540(3) 0.1935(3) 0.7560(7) 0.088(4) Uani 1 1 d U
H89A H 0.2470 0.2147 0.7426 0.106 Uiso 1 1 calc R
H89B H 0.2426 0.1773 0.7331 0.106 Uiso 1 1 calc R
C90 C 0.2915(3) 0.1900(3) 0.7613(7) 0.085(4) Uani 1 1 d U
C91 C 0.3018(3) 0.1614(4) 0.7513(7) 0.099(6) Uani 1 1 d U
H91 H 0.2867 0.1454 0.7371 0.119 Uiso 1 1 calc R
C92 C 0.3383(3) 0.1556(3) 0.7634(7) 0.091(5) Uani 1 1 d U
C93 C 0.3512(3) 0.1214(3) 0.7479(7) 0.099(5) Uani 1 1 d DU
C94 C 0.3464(4) 0.1192(4) 0.6938(6) 0.120(6) Uani 1 1 d DU
H94A H 0.3553 0.0989 0.6851 0.181 Uiso 1 1 calc R
H94B H 0.3581 0.1367 0.6819 0.181 Uiso 1 1 calc R
H94C H 0.3228 0.1204 0.6792 0.181 Uiso 1 1 calc R
C95 C 0.3322(3) 0.0956(3) 0.7681(7) 0.115(7) Uani 1 1 d DU
H95A H 0.3085 0.0995 0.7578 0.173 Uiso 1 1 calc R
H95B H 0.3383 0.0958 0.8035 0.173 Uiso 1 1 calc R
H95C H 0.3376 0.0749 0.7560 0.173 Uiso 1 1 calc R
C96 C 0.3876(3) 0.1171(3) 0.7714(6) 0.101(6) Uani 1 1 d DU
H96A H 0.3901 0.1167 0.8067 0.151 Uiso 1 1 calc R
H96B H 0.4004 0.1347 0.7621 0.151 Uiso 1 1 calc R
H96C H 0.3956 0.0970 0.7606 0.151 Uiso 1 1 calc R
C97 C 0.3589(4) 0.1770(4) 0.7890(7) 0.098(5) Uani 1 1 d U
H97 H 0.3818 0.1727 0.7981 0.118 Uiso 1 1 calc R
C98 C 0.3455(3) 0.2068(3) 0.8026(7) 0.091(5) Uani 1 1 d U
C99 C 0.3119(3) 0.2134(3) 0.7874(7) 0.085(5) Uani 1 1 d U
O11 O 0.2986(2) 0.2411(2) 0.7953(4) 0.083(2) Uani 1 1 d U
C100 C 0.3681(4) 0.2269(4) 0.8319(8) 0.104(6) Uani 1 1 d U
H100 H 0.3898 0.2187 0.8418 0.124 Uiso 1 1 calc R
N7 N 0.3635(3) 0.2550(3) 0.8471(6) 0.103(4) Uani 1 1 d U
C101 C 0.3899(4) 0.2721(4) 0.8817(9) 0.132(6) Uani 1 1 d U
H10A H 0.4080 0.2571 0.8944 0.158 Uiso 1 1 calc R
H10B H 0.3807 0.2796 0.9095 0.158 Uiso 1 1 calc R
C102 C 0.4045(5) 0.3016(5) 0.8577(11) 0.173(8) Uani 1 1 d U
H102 H 0.4233 0.2954 0.8424 0.207 Uiso 1 1 calc R
O12 O 0.4137(5) 0.3228(5) 0.8944(10) 0.282(13) Uani 1 1 d U
C103 C 0.3771(4) 0.3179(4) 0.8224(9) 0.124(5) Uani 1 1 d U
H10C H 0.3837 0.3402 0.8194 0.148 Uiso 1 1 calc R
H10D H 0.3755 0.3078 0.7904 0.148 Uiso 1 1 calc R
N8 N 0.3443(3) 0.3178(3) 0.8335(6) 0.095(4) Uani 1 1 d U
C104 C 0.3332(4) 0.3438(4) 0.8468(7) 0.089(5) Uani 1 1 d U
H104 H 0.3471 0.3619 0.8495 0.107 Uiso 1 1 calc R
C27B C 0.4488(3) -0.0032(3) 0.8667(6) 0.072(4) Uani 1 1 d U
C28B C 0.4233(4) 0.0053(4) 0.8878(6) 0.084(5) Uani 1 1 d U
H28B H 0.4084 -0.0106 0.8938 0.101 Uiso 1 1 calc R
O1S O 0.2875(3) 0.2974(4) 0.5940(5) 0.132(4) Uani 1 1 d U
C1S C 0.2611(7) 0.3218(7) 0.5872(9) 0.197(12) Uani 1 1 d U
H1S1 H 0.2416 0.3138 0.5645 0.295 Uiso 1 1 calc R
H1S2 H 0.2689 0.3412 0.5742 0.295 Uiso 1 1 calc R
H1S3 H 0.2552 0.3264 0.6183 0.295 Uiso 1 1 calc R
Ba1A Ba 0.0000 0.01841(3) 0.7500 0.0770(5) Uani 1 2 d SU
Cu1A Cu -0.00993(5) 0.08985(4) 0.67196(11) 0.1079(10) Uani 1 1 d U
Cu2A Cu -0.02747(4) -0.05886(4) 0.78759(8) 0.0678(6) Uani 1 1 d U
O1A O 0.0391(2) -0.01485(19) 0.7043(4) 0.076(3) Uani 1 1 d U
C1A C 0.0585(4) -0.0068(3) 0.6738(7) 0.074(4) Uani 1 1 d U
C2A C 0.0555(4) -0.0215(4) 0.6285(7) 0.083(4) Uani 1 1 d U
C3A C 0.0760(4) -0.0118(4) 0.5975(7) 0.093(5) Uani 1 1 d U
H3A H 0.0737 -0.0217 0.5669 0.112 Uiso 1 1 calc R
C4A C 0.0987(5) 0.0112(4) 0.6098(9) 0.104(5) Uani 1 1 d U
C5A C 0.1228(4) 0.0187(4) 0.5761(7) 0.124(6) Uani 1 1 d DU
C6A C 0.1078(5) 0.0151(4) 0.5227(7) 0.146(7) Uani 1 1 d DU
H6A1 H 0.1247 0.0189 0.5038 0.219 Uiso 1 1 calc R
H6A2 H 0.0899 0.0305 0.5134 0.219 Uiso 1 1 calc R
H6A3 H 0.0990 -0.0064 0.5165 0.219 Uiso 1 1 calc R
C7A C 0.1525(5) -0.0027(6) 0.5900(10) 0.242(13) Uani 1 1 d DU
H7A1 H 0.1638 -0.0043 0.5629 0.362 Uiso 1 1 calc R
H7A2 H 0.1453 -0.0238 0.5981 0.362 Uiso 1 1 calc R
H7A3 H 0.1677 0.0063 0.6182 0.362 Uiso 1 1 calc R
C8A C 0.1344(5) 0.0529(4) 0.5851(7) 0.154(8) Uani 1 1 d DU
H8A1 H 0.1415 0.0565 0.6200 0.231 Uiso 1 1 calc R
H8A2 H 0.1162 0.0673 0.5720 0.231 Uiso 1 1 calc R
H8A3 H 0.1529 0.0569 0.5692 0.231 Uiso 1 1 calc R
C9A C 0.1021(4) 0.0252(3) 0.6564(7) 0.088(4) Uani 1 1 d U
H9A H 0.1189 0.0406 0.6666 0.105 Uiso 1 1 calc R
C10A C 0.0816(4) 0.0170(3) 0.6873(7) 0.082(4) Uani 1 1 d U
C11A C 0.0880(3) 0.0326(3) 0.7374(6) 0.075(4) Uani 1 1 d U
H11C H 0.0703 0.0269 0.7546 0.089 Uiso 1 1 calc R
H11D H 0.1093 0.0253 0.7569 0.089 Uiso 1 1 calc R
C12A C 0.0887(4) 0.0685(3) 0.7305(7) 0.091(5) Uani 1 1 d U
C13A C 0.1183(4) 0.0830(3) 0.7407(7) 0.101(6) Uani 1 1 d U
H13A H 0.1364 0.0696 0.7537 0.121 Uiso 1 1 calc R
C14A C 0.1268(4) 0.1155(4) 0.7349(8) 0.115(5) Uani 1 1 d U
C15A C 0.1577(4) 0.1317(3) 0.7492(8) 0.122(6) Uani 1 1 d DU
C16A C 0.1830(4) 0.1111(3) 0.7322(8) 0.157(9) Uani 1 1 d DU
H16D H 0.2049 0.1206 0.7421 0.235 Uiso 1 1 calc R
H16E H 0.1773 0.1093 0.6969 0.235 Uiso 1 1 calc R
H16F H 0.1830 0.0899 0.7466 0.235 Uiso 1 1 calc R
C17A C 0.1648(4) 0.1353(4) 0.8033(7) 0.125(6) Uani 1 1 d DU
H17D H 0.1461 0.1458 0.8131 0.187 Uiso 1 1 calc R
H17E H 0.1848 0.1480 0.8137 0.187 Uiso 1 1 calc R
H17F H 0.1680 0.1142 0.8184 0.187 Uiso 1 1 calc R
C18A C 0.1596(4) 0.1634(3) 0.7250(8) 0.138(8) Uani 1 1 d DU
H18D H 0.1426 0.1775 0.7326 0.208 Uiso 1 1 calc R
H18E H 0.1560 0.1604 0.6899 0.208 Uiso 1 1 calc R
H18F H 0.1814 0.1728 0.7368 0.208 Uiso 1 1 calc R
C19A C 0.0960(4) 0.1307(4) 0.7086(8) 0.116(6) Uani 1 1 d U
H19A H 0.0979 0.1520 0.6983 0.140 Uiso 1 1 calc R
C20A C 0.0638(4) 0.1171(4) 0.6970(9) 0.117(6) Uani 1 1 d U
C21A C 0.0612(4) 0.0865(4) 0.7104(8) 0.106(5) Uani 1 1 d U
O2A O 0.0315(2) 0.0712(2) 0.7032(5) 0.100(4) Uani 1 1 d U
C22A C 0.0399(4) 0.1373(4) 0.6746(9) 0.130(7) Uani 1 1 d U
H22A H 0.0460 0.1587 0.6706 0.156 Uiso 1 1 calc R
N1A N 0.0100(4) 0.1295(3) 0.6588(7) 0.121(5) Uani 1 1 d U
C23A C -0.0136(4) 0.1523(4) 0.6277(9) 0.147(6) Uani 1 1 d U
H23C H -0.0007 0.1689 0.6152 0.177 Uiso 1 1 calc R
H23D H -0.0264 0.1406 0.5996 0.177 Uiso 1 1 calc R
C24A C -0.0366(5) 0.1675(4) 0.6545(11) 0.158(7) Uani 1 1 d U
O3A O -0.0121(7) 0.1914(6) 0.7018(14) 0.177(10) Uani 0.50 1 d PU
O3A' O -0.0696(7) 0.1713(7) 0.6119(14) 0.171(9) Uani 0.50 1 d PU
C25A C -0.0466(4) 0.1445(4) 0.6942(9) 0.137(6) Uani 1 1 d U
H25C H -0.0293 0.1452 0.7241 0.164 Uiso 1 1 calc R
H25D H -0.0675 0.1519 0.7022 0.164 Uiso 1 1 calc R
N2A N -0.0507(3) 0.1113(3) 0.6763(7) 0.115(5) Uani 1 1 d U
C26A C -0.0797(4) 0.0995(4) 0.6663(8) 0.113(6) Uani 1 1 d U
H26A H -0.0976 0.1125 0.6707 0.136 Uiso 1 1 calc R
C27A C -0.0871(4) 0.0661(3) 0.6479(8) 0.099(5) Uani 1 1 d U
C28A C -0.1196(4) 0.0602(3) 0.6356(7) 0.090(5) Uani 1 1 d U
H28A H -0.1347 0.0766 0.6387 0.108 Uiso 1 1 calc R
C29A C -0.1320(4) 0.0308(4) 0.6185(7) 0.092(5) Uani 1 1 d U
C30A C -0.1681(4) 0.0236(4) 0.6038(8) 0.137(7) Uani 1 1 d DU
C31A C -0.1845(5) 0.0306(7) 0.6444(9) 0.243(13) Uani 1 1 d DU
H31D H -0.2026 0.0456 0.6337 0.365 Uiso 1 1 calc R
H31E H -0.1685 0.0399 0.6712 0.365 Uiso 1 1 calc R
H31F H -0.1933 0.0109 0.6552 0.365 Uiso 1 1 calc R
C32A C -0.1815(6) 0.0439(7) 0.5607(10) 0.283(15) Uani 1 1 d DU
H32D H -0.1976 0.0588 0.5689 0.424 Uiso 1 1 calc R
H32E H -0.1923 0.0304 0.5338 0.424 Uiso 1 1 calc R
H32F H -0.1634 0.0556 0.5513 0.424 Uiso 1 1 calc R
C33A C -0.1734(6) -0.0111(4) 0.5898(13) 0.290(16) Uani 1 1 d DU
H33D H -0.1904 -0.0200 0.6054 0.436 Uiso 1 1 calc R
H33E H -0.1527 -0.0227 0.6004 0.436 Uiso 1 1 calc R
H33F H -0.1805 -0.0128 0.5546 0.436 Uiso 1 1 calc R
C34A C -0.1066(4) 0.0063(3) 0.6207(7) 0.085(5) Uani 1 1 d U
H34A H -0.1133 -0.0147 0.6113 0.102 Uiso 1 1 calc R
C35A C -0.0738(4) 0.0124(3) 0.6359(7) 0.086(5) Uani 1 1 d U
C36A C -0.0620(4) 0.0433(3) 0.6519(7) 0.088(4) Uani 1 1 d U
O4A O -0.0308(2) 0.0488(2) 0.6693(5) 0.094(3) Uani 1 1 d U
C37A C -0.0482(4) -0.0126(3) 0.6279(6) 0.077(4) Uani 1 1 d U
H37C H -0.0269 -0.0080 0.6499 0.092 Uiso 1 1 calc R
H37D H -0.0449 -0.0108 0.5943 0.092 Uiso 1 1 calc R
C38A C -0.0586(4) -0.0476(3) 0.6368(7) 0.071(4) Uani 1 1 d U
C39A C -0.0784(4) -0.0632(4) 0.5986(7) 0.077(4) Uani 1 1 d U
H39A H -0.0844 -0.0526 0.5684 0.092 Uiso 1 1 calc R
C40A C -0.0902(4) -0.0950(4) 0.6030(7) 0.077(4) Uani 1 1 d U
C41A C -0.1122(4) -0.1094(3) 0.5583(6) 0.103(5) Uani 1 1 d DU
C42A C -0.1426(4) -0.0889(3) 0.5419(7) 0.116(6) Uani 1 1 d DU
H42D H -0.1526 -0.0843 0.5696 0.174 Uiso 1 1 calc R
H42E H -0.1585 -0.1003 0.5172 0.174 Uiso 1 1 calc R
H42F H -0.1363 -0.0691 0.5283 0.174 Uiso 1 1 calc R
C43A C -0.1226(5) -0.1424(3) 0.5691(7) 0.134(7) Uani 1 1 d DU
H43D H -0.1034 -0.1566 0.5740 0.201 Uiso 1 1 calc R
H43E H -0.1394 -0.1501 0.5418 0.201 Uiso 1 1 calc R
H43F H -0.1317 -0.1420 0.5984 0.201 Uiso 1 1 calc R
C44A C -0.0940(5) -0.1120(4) 0.5167(7) 0.135(7) Uani 1 1 d DU
H44D H -0.0836 -0.0916 0.5124 0.203 Uiso 1 1 calc R
H44E H -0.1096 -0.1176 0.4869 0.203 Uiso 1 1 calc R
H44F H -0.0770 -0.1285 0.5242 0.203 Uiso 1 1 calc R
C45A C -0.0790(4) -0.1080(4) 0.6472(7) 0.078(4) Uani 1 1 d U
H45A H -0.0851 -0.1294 0.6514 0.093 Uiso 1 1 calc R
C46A C -0.0600(4) -0.0935(3) 0.6860(6) 0.062(3) Uani 1 1 d U
C47A C -0.0476(4) -0.0607(3) 0.6838(7) 0.063(3) Uani 1 1 d U
O5A O -0.0300(2) -0.0474(2) 0.7212(4) 0.064(2) Uani 1 1 d U
C48A C -0.0493(3) -0.1129(3) 0.7303(6) 0.056(3) Uani 1 1 d U
H48A H -0.0554 -0.1346 0.7272 0.067 Uiso 1 1 calc R
N3A N -0.0332(3) -0.1048(3) 0.7715(5) 0.074(3) Uani 1 1 d U
C49A C -0.0229(4) -0.1312(3) 0.8057(6) 0.075(4) Uani 1 1 d U
C50A C -0.0268(4) -0.1244(4) 0.8563(6) 0.078(4) Uani 1 1 d U
H50A H -0.0186 -0.1436 0.8758 0.093 Uiso 1 1 calc R
O6A O -0.0614(3) -0.1217(3) 0.8578(5) 0.114(4) Uani 1 1 d U
C51A C -0.0068(4) -0.0964(4) 0.8820(6) 0.086(4) Uani 1 1 d U
H51C H -0.0085 -0.0956 0.9164 0.104 Uiso 1 1 calc R
H51D H 0.0167 -0.0985 0.8804 0.104 Uiso 1 1 calc R
N4A N -0.0213(3) -0.0665(3) 0.8558(5) 0.071(3) Uani 1 1 d U
C52A C -0.0351(4) -0.0494(4) 0.8855(7) 0.077(4) Uani 1 1 d U
H52A H -0.0314 -0.0557 0.9184 0.093 Uiso 1 1 calc R
Ba1B Ba 0.5000 0.04231(3) 0.7500 0.0641(5) Uani 1 2 d SU
Cu1B Cu 0.51361(4) -0.02930(4) 0.82794(9) 0.0840(8) Uani 1 1 d U
Cu2B Cu 0.45878(4) 0.11996(4) 0.71843(8) 0.0706(6) Uani 1 1 d U
O1B O 0.5534(2) 0.07566(19) 0.7874(4) 0.066(3) Uani 1 1 d U
C1B C 0.5807(4) 0.0655(3) 0.8139(7) 0.070(4) Uani 1 1 d U
C2B C 0.5936(5) 0.0778(4) 0.8604(8) 0.088(5) Uani 1 1 d U
C3B C 0.6227(6) 0.0657(5) 0.8877(8) 0.134(7) Uani 1 1 d U
H3B H 0.6317 0.0759 0.9175 0.160 Uiso 1 1 calc R
C4B C 0.6390(6) 0.0405(5) 0.8754(9) 0.142(7) Uani 1 1 d U
C5B C 0.6740(6) 0.0294(5) 0.9016(9) 0.173(9) Uani 1 1 d DU
C6B C 0.6989(6) 0.0556(6) 0.9128(11) 0.248(14) Uani 1 1 d DU
H6B1 H 0.6949 0.0713 0.8867 0.372 Uiso 1 1 calc R
H6B2 H 0.7212 0.0468 0.9159 0.372 Uiso 1 1 calc R
H6B3 H 0.6971 0.0658 0.9433 0.372 Uiso 1 1 calc R
C7B C 0.6882(9) 0.0026(8) 0.8785(12) 0.39(2) Uani 1 1 d DU
H7B1 H 0.6813 0.0042 0.8433 0.578 Uiso 1 1 calc R
H7B2 H 0.6804 -0.0175 0.8895 0.578 Uiso 1 1 calc R
H7B3 H 0.7124 0.0034 0.8877 0.578 Uiso 1 1 calc R
C8B C 0.6649(6) 0.0181(6) 0.9485(10) 0.231(12) Uani 1 1 d DU
H8B1 H 0.6842 0.0081 0.9691 0.347 Uiso 1 1 calc R
H8B2 H 0.6468 0.0027 0.9411 0.347 Uiso 1 1 calc R
H8B3 H 0.6580 0.0363 0.9656 0.347 Uiso 1 1 calc R
C9B C 0.6259(5) 0.0295(4) 0.8290(8) 0.104(6) Uani 1 1 d U
H9B H 0.6372 0.0128 0.8169 0.124 Uiso 1 1 calc R
C10B C 0.5988(4) 0.0406(3) 0.8006(7) 0.071(4) Uani 1 1 d U
C11B C 0.5864(3) 0.0269(3) 0.7492(6) 0.059(3) Uani 1 1 d U
H11E H 0.5994 0.0358 0.7267 0.071 Uiso 1 1 calc R
H11F H 0.5629 0.0326 0.7373 0.071 Uiso 1 1 calc R
C12B C 0.5904(3) -0.0100(3) 0.7519(6) 0.064(4) Uani 1 1 d U
C13B C 0.6162(3) -0.0252(3) 0.7376(6) 0.069(4) Uani 1 1 d U
H13B H 0.6300 -0.0133 0.7211 0.083 Uiso 1 1 calc R
C14B C 0.6227(3) -0.0566(3) 0.7461(6) 0.072(4) Uani 1 1 d U
C15B C 0.6535(3) -0.0712(3) 0.7298(6) 0.078(4) Uani 1 1 d DU
C16B C 0.6469(4) -0.0719(4) 0.6758(6) 0.097(5) Uani 1 1 d DU
H16G H 0.6442 -0.0502 0.6632 0.145 Uiso 1 1 calc R
H16H H 0.6266 -0.0840 0.6637 0.145 Uiso 1 1 calc R
H16I H 0.6654 -0.0821 0.6651 0.145 Uiso 1 1 calc R
C19B C 0.6043(4) -0.0726(3) 0.7738(7) 0.092(5) Uani 1 1 d U
H19B H 0.6099 -0.0940 0.7825 0.110 Uiso 1 1 calc R
C20B C 0.5775(4) -0.0589(3) 0.7899(7) 0.088(5) Uani 1 1 d U
C21B C 0.5683(3) -0.0269(3) 0.7779(6) 0.069(4) Uani 1 1 d U
O2B O 0.5434(2) -0.0120(2) 0.7896(4) 0.070(3) Uani 1 1 d U
C22B C 0.5608(4) -0.0789(4) 0.8196(8) 0.109(6) Uani 1 1 d U
H22B H 0.5684 -0.1000 0.8255 0.131 Uiso 1 1 calc R
N1B N 0.5360(3) -0.0695(3) 0.8389(6) 0.100(5) Uani 1 1 d U
C23B C 0.5266(5) -0.0913(4) 0.8759(8) 0.127(6) Uani 1 1 d U
H23E H 0.5249 -0.0792 0.9053 0.153 Uiso 1 1 calc R
H23F H 0.5435 -0.1080 0.8850 0.153 Uiso 1 1 calc R
C24B C 0.4920(4) -0.1067(5) 0.8527(10) 0.152(7) Uani 1 1 d U
H24B H 0.4945 -0.1275 0.8367 0.182 Uiso 1 1 calc R
O3B O 0.4787(5) -0.1106(6) 0.8976(9) 0.249(10) Uani 1 1 d U
C25B C 0.4679(4) -0.0847(4) 0.8204(9) 0.127(5) Uani 1 1 d U
H25E H 0.4705 -0.0870 0.7866 0.152 Uiso 1 1 calc R
H25F H 0.4451 -0.0909 0.8218 0.152 Uiso 1 1 calc R
N2B N 0.4731(3) -0.0503(3) 0.8353(6) 0.099(5) Uani 1 1 d U
C26B C 0.4494(4) -0.0353(3) 0.8518(7) 0.085(5) Uani 1 1 d U
H26B H 0.4305 -0.0476 0.8537 0.102 Uiso 1 1 calc R
C17B C 0.6845(3) -0.0520(3) 0.7483(7) 0.113(6) Uani 1 1 d DU
H17G H 0.7039 -0.0654 0.7492 0.169 Uiso 1 1 calc R
H17H H 0.6843 -0.0442 0.7809 0.169 Uiso 1 1 calc R
H17I H 0.6852 -0.0339 0.7267 0.169 Uiso 1 1 calc R
C18B C 0.6600(3) -0.1050(3) 0.7493(6) 0.093(5) Uani 1 1 d DU
H18G H 0.6398 -0.1176 0.7399 0.139 Uiso 1 1 calc R
H18H H 0.6666 -0.1044 0.7847 0.139 Uiso 1 1 calc R
H18I H 0.6777 -0.1146 0.7358 0.139 Uiso 1 1 calc R
C29B C 0.4183(4) 0.0360(4) 0.9006(7) 0.092(5) Uani 1 1 d U
C30B C 0.3916(4) 0.0464(4) 0.9268(8) 0.144(7) Uani 1 1 d DU
C31B C 0.3663(6) 0.0210(5) 0.9211(13) 0.317(17) Uani 1 1 d DU
H31G H 0.3746 0.0020 0.9078 0.475 Uiso 1 1 calc R
H31H H 0.3462 0.0283 0.8990 0.475 Uiso 1 1 calc R
H31I H 0.3612 0.0161 0.9527 0.475 Uiso 1 1 calc R
C32B C 0.4053(6) 0.0518(7) 0.9800(8) 0.254(13) Uani 1 1 d DU
H32G H 0.3871 0.0530 0.9972 0.381 Uiso 1 1 calc R
H32H H 0.4177 0.0718 0.9842 0.381 Uiso 1 1 calc R
H32I H 0.4200 0.0343 0.9929 0.381 Uiso 1 1 calc R
C33B C 0.3759(5) 0.0771(5) 0.9063(10) 0.228(13) Uani 1 1 d DU
H33G H 0.3558 0.0725 0.8822 0.342 Uiso 1 1 calc R
H33H H 0.3914 0.0888 0.8909 0.342 Uiso 1 1 calc R
H33I H 0.3704 0.0899 0.9324 0.342 Uiso 1 1 calc R
C34B C 0.4421(4) 0.0576(4) 0.8953(6) 0.085(5) Uani 1 1 d U
H34B H 0.4407 0.0786 0.9069 0.102 Uiso 1 1 calc R
C35B C 0.4685(4) 0.0495(3) 0.8733(6) 0.075(4) Uani 1 1 d U
C36B C 0.4713(3) 0.0190(3) 0.8566(6) 0.072(4) Uani 1 1 d U
O4B O 0.4954(2) 0.0123(2) 0.8316(4) 0.073(3) Uani 1 1 d U
C37B C 0.4964(3) 0.0745(3) 0.8738(6) 0.075(4) Uani 1 1 d U
H37E H 0.5129 0.0720 0.9044 0.090 Uiso 1 1 calc R
H37F H 0.5076 0.0695 0.8470 0.090 Uiso 1 1 calc R
C38B C 0.4858(3) 0.1093(3) 0.8692(7) 0.064(3) Uani 1 1 d U
C39B C 0.4838(4) 0.1247(4) 0.9129(7) 0.083(4) Uani 1 1 d U
H39B H 0.4892 0.1133 0.9425 0.100 Uiso 1 1 calc R
C40B C 0.4739(4) 0.1572(4) 0.9134(8) 0.090(4) Uani 1 1 d U
C41B C 0.4751(5) 0.1738(4) 0.9602(8) 0.140(7) Uani 1 1 d DU
C42B C 0.5079(6) 0.1885(7) 0.9735(11) 0.294(16) Uani 1 1 d DU
H42G H 0.5171 0.1848 1.0079 0.441 Uiso 1 1 calc R
H42H H 0.5060 0.2114 0.9673 0.441 Uiso 1 1 calc R
H42I H 0.5226 0.1792 0.9542 0.441 Uiso 1 1 calc R
C43B C 0.4691(8) 0.1525(6) 1.0004(9) 0.258(14) Uani 1 1 d DU
H43G H 0.4819 0.1330 1.0008 0.386 Uiso 1 1 calc R
H43H H 0.4455 0.1473 0.9951 0.386 Uiso 1 1 calc R
H43I H 0.4758 0.1635 1.0314 0.386 Uiso 1 1 calc R
C44B C 0.4477(7) 0.1982(7) 0.9518(10) 0.297(16) Uani 1 1 d DU
H44G H 0.4360 0.1974 0.9786 0.445 Uiso 1 1 calc R
H44H H 0.4322 0.1935 0.9214 0.445 Uiso 1 1 calc R
H44I H 0.4571 0.2194 0.9502 0.445 Uiso 1 1 calc R
C45B C 0.4639(4) 0.1713(4) 0.8664(7) 0.081(4) Uani 1 1 d U
H45B H 0.4555 0.1923 0.8644 0.098 Uiso 1 1 calc R
C46B C 0.4658(4) 0.1557(4) 0.8237(7) 0.075(4) Uani 1 1 d U
C47B C 0.4763(3) 0.1231(3) 0.8218(7) 0.066(3) Uani 1 1 d U
O5B O 0.4790(2) 0.10876(19) 0.7840(4) 0.060(2) Uani 1 1 d U
C48B C 0.4594(4) 0.1732(4) 0.7778(7) 0.075(4) Uani 1 1 d U
H48B H 0.4550 0.1950 0.7816 0.090 Uiso 1 1 calc R
N3B N 0.4584(3) 0.1655(3) 0.7350(6) 0.076(3) Uani 1 1 d U
C49B C 0.4563(4) 0.1916(3) 0.7007(7) 0.089(4) Uani 1 1 d U
C50B C 0.4341(4) 0.1856(3) 0.6488(7) 0.085(4) Uani 1 1 d U
H50B H 0.4347 0.2048 0.6283 0.102 Uiso 1 1 calc R
O6B O 0.4000(3) 0.1808(3) 0.6563(5) 0.121(4) Uani 1 1 d U
C51B C 0.4460(4) 0.1568(3) 0.6241(7) 0.085(4) Uani 1 1 d U
H51E H 0.4335 0.1553 0.5902 0.102 Uiso 1 1 calc R
H51F H 0.4697 0.1593 0.6234 0.102 Uiso 1 1 calc R
N4B N 0.4412(3) 0.1267(3) 0.6508(5) 0.069(3) Uani 1 1 d U
C52B C 0.4198(4) 0.1077(3) 0.6244(7) 0.079(4) Uani 1 1 d U
H52B H 0.4121 0.1137 0.5917 0.094 Uiso 1 1 calc R
O2S O 0.5427(4) -0.0189(5) 0.9116(7) 0.179(7) Uani 1 1 d U
C2S C 0.5643(7) 0.0058(8) 0.9169(12) 0.239(16) Uani 1 1 d U
H2S1 H 0.5623 0.0181 0.9456 0.358 Uiso 1 1 calc R
H2S2 H 0.5592 0.0194 0.8882 0.358 Uiso 1 1 calc R
H2S3 H 0.5868 -0.0023 0.9208 0.358 Uiso 1 1 calc R
O1W O 0.4727(4) 0.2946(4) 0.6457(5) 0.096(5) Uiso 0.75 1 d P
O2W O 0.0891(5) 0.4040(5) 0.5269(7) 0.075(6) Uiso 0.50 1 d P
O3W O 0.1526(6) 0.3375(7) 0.4563(9) 0.112(9) Uiso 0.50 1 d PU
04W O 0.1582(10) 0.3163(10) 0.4609(14) 0.070(12) Uiso 0.25 1 d PU

loop_
_atom_site_aniso_label
_atom_site_aniso_U_11
_atom_site_aniso_U_22
_atom_site_aniso_U_33
_atom_site_aniso_U_23
_atom_site_aniso_U_13
_atom_site_aniso_U_12
Ba1 0.0384(5) 0.0328(5) 0.1492(10) 0.0004(6) 0.0334(6) -0.0008(4)
Cu1 0.0369(11) 0.0444(11) 0.152(2) -0.0115(12) 0.0303(11) 0.0014(8)
Cu2 0.0470(11) 0.0340(10) 0.165(2) -0.0140(12) 0.0425(12) 0.0006(9)
Cu3 0.0477(12) 0.0496(12) 0.229(3) 0.0157(15) 0.0589(15) 0.0020(10)
Cu4 0.0425(11) 0.0434(11) 0.175(2) 0.0000(13) 0.0230(12) -0.0009(9)
O1 0.046(4) 0.034(4) 0.148(5) 0.013(4) 0.024(4) -0.002(3)
C1 0.047(7) 0.023(6) 0.130(10) 0.023(6) 0.016(7) 0.010(5)
C2 0.042(7) 0.045(7) 0.133(13) -0.001(8) 0.002(8) 0.002(5)
C3 0.050(8) 0.049(7) 0.132(14) -0.011(9) 0.007(9) -0.004(6)
C4 0.075(9) 0.064(7) 0.121(12) -0.003(8) 0.028(9) 0.009(6)
C5 0.096(12) 0.070(8) 0.161(15) -0.017(9) 0.048(10) 0.010(9)
C6 0.153(18) 0.057(10) 0.218(19) -0.002(12) 0.082(15) 0.019(12)
C7 0.24(2) 0.131(19) 0.183(17) -0.068(13) -0.006(17) 0.049(19)
C8 0.141(14) 0.077(14) 0.38(3) -0.026(18) 0.150(16) 0.009(13)
C9 0.056(8) 0.061(7) 0.112(13) 0.015(9) 0.025(9) 0.018(6)
C10 0.049(7) 0.058(7) 0.127(13) 0.015(8) 0.022(8) 0.007(6)
C11 0.057(7) 0.058(8) 0.136(13) 0.017(9) 0.037(7) 0.011(6)
C12 0.051(6) 0.059(9) 0.143(8) 0.016(10) 0.038(7) -0.001(7)
C13 0.079(10) 0.153(16) 0.139(10) 0.037(12) 0.051(9) 0.031(11)
C14 0.098(12) 0.191(17) 0.141(10) 0.042(12) 0.064(9) 0.055(12)
C15 0.158(17) 0.31(3) 0.132(13) 0.040(12) 0.081(13) 0.084(16)
C16 0.35(3) 0.24(3) 0.20(3) -0.021(17) 0.12(3) 0.09(2)
C17 0.16(2) 0.33(3) 0.149(18) 0.056(19) 0.094(18) 0.07(2)
C18 0.23(2) 0.49(5) 0.18(3) 0.05(3) 0.11(2) 0.22(2)
C19 0.076(11) 0.139(15) 0.144(11) 0.041(13) 0.058(8) 0.040(11)
C20 0.047(8) 0.081(11) 0.151(10) 0.010(11) 0.045(6) 0.008(8)
C21 0.053(7) 0.037(8) 0.148(7) 0.013(9) 0.039(6) 0.010(7)
O2 0.041(4) 0.048(4) 0.151(5) 0.002(5) 0.045(4) -0.007(4)
C22 0.033(7) 0.034(8) 0.173(10) 0.000(11) 0.040(6) -0.003(7)
N1 0.038(5) 0.038(7) 0.166(9) 0.010(8) 0.021(6) -0.012(5)
C23 0.036(6) 0.046(9) 0.187(11) -0.018(8) 0.014(8) 0.017(8)
C24 0.037(7) 0.066(8) 0.185(12) 0.011(10) 0.010(9) 0.028(8)
O3 0.110(10) 0.070(7) 0.205(14) -0.001(8) 0.039(9) 0.027(7)
C25 0.055(8) 0.055(9) 0.175(11) -0.011(10) 0.012(6) 0.011(7)
N2 0.047(6) 0.044(7) 0.151(7) -0.028(6) 0.017(5) 0.002(5)
C26 0.057(8) 0.059(10) 0.123(9) -0.031(8) 0.009(7) 0.017(6)
C27 0.054(8) 0.064(10) 0.104(10) -0.020(7) 0.026(7) 0.012(6)
C28 0.087(12) 0.116(14) 0.114(12) 0.018(9) 0.020(9) 0.010(8)
C29 0.087(12) 0.117(12) 0.129(12) 0.044(11) 0.029(9) -0.003(9)
C30 0.133(13) 0.132(13) 0.187(15) 0.092(14) 0.052(14) 0.028(11)
C31 0.24(2) 0.27(3) 0.161(14) 0.123(17) 0.073(16) 0.04(2)
C32 0.19(2) 0.129(13) 0.27(2) 0.109(16) 0.12(2) 0.053(15)
C33 0.151(14) 0.16(2) 0.28(3) 0.02(2) 0.129(15) -0.009(15)
C34 0.062(11) 0.082(11) 0.127(11) 0.024(10) 0.028(9) -0.005(8)
C35 0.026(7) 0.034(7) 0.117(10) 0.008(7) 0.026(6) 0.021(5)
C36 0.046(8) 0.034(7) 0.102(10) -0.017(6) 0.023(6) 0.012(5)
O4 0.037(4) 0.040(5) 0.122(7) -0.006(4) 0.024(4) 0.001(3)
C37 0.026(6) 0.035(7) 0.113(9) -0.012(7) 0.028(6) 0.006(5)
C38 0.024(5) 0.038(7) 0.141(12) -0.012(7) 0.025(6) 0.002(5)
C39 0.034(7) 0.015(6) 0.177(15) -0.007(7) 0.037(8) 0.008(5)
C40 0.053(8) 0.037(7) 0.192(14) -0.017(8) 0.054(9) -0.016(6)
C41 0.032(8) 0.037(7) 0.219(14) -0.015(10) 0.026(9) -0.006(5)
C42 0.060(10) 0.050(8) 0.25(2) -0.039(12) 0.027(11) 0.004(7)
C43 0.068(10) 0.035(9) 0.231(18) -0.011(11) 0.054(12) -0.017(7)
C44 0.071(13) 0.063(11) 0.208(13) -0.027(11) 0.041(10) -0.018(9)
C45 0.046(9) 0.062(9) 0.193(16) -0.028(9) 0.068(10) -0.017(6)
C46 0.043(7) 0.044(7) 0.165(14) -0.020(8) 0.038(9) -0.003(6)
C47 0.039(7) 0.020(6) 0.143(13) 0.002(6) 0.031(8) 0.011(5)
O5 0.030(4) 0.036(4) 0.153(6) -0.011(4) 0.033(4) 0.001(3)
C48 0.048(9) 0.045(8) 0.201(16) -0.013(8) 0.061(9) -0.003(6)
N3 0.054(6) 0.036(6) 0.197(9) -0.011(7) 0.066(6) 0.008(5)
C49 0.076(10) 0.074(9) 0.200(15) -0.004(8) 0.080(9) 0.031(8)
C50 0.066(9) 0.045(9) 0.255(18) 0.001(9) 0.074(10) 0.011(7)
O6 0.14(2) 0.067(13) 0.27(2) -0.013(15) 0.120(18) 0.001(15)
O6' 0.032(10) 0.072(15) 0.26(2) 0.037(13) 0.067(10) 0.008(8)
C51 0.047(6) 0.042(9) 0.238(16) -0.017(8) 0.060(9) 0.001(5)
N4 0.053(5) 0.036(5) 0.200(9) -0.030(6) 0.054(7) 0.002(4)
C52 0.052(6) 0.049(7) 0.205(16) -0.034(10) 0.076(9) -0.006(6)
C53 0.055(6) 0.024(7) 0.166(14) -0.003(7) 0.042(8) 0.006(5)
C54 0.061(7) 0.034(7) 0.173(16) -0.024(9) 0.025(10) 0.018(6)
C55 0.064(8) 0.055(7) 0.161(14) -0.044(9) 0.026(10) 0.008(6)
C56 0.083(9) 0.067(8) 0.177(15) -0.057(10) 0.037(12) 0.003(7)
C57 0.171(19) 0.050(9) 0.32(2) -0.042(14) -0.04(2) 0.001(13)
C58 0.25(3) 0.16(2) 0.223(18) -0.128(14) 0.127(19) -0.097(19)
C59 0.094(10) 0.085(14) 0.24(2) -0.049(15) 0.045(13) -0.032(9)
C60 0.039(7) 0.058(8) 0.174(16) -0.028(10) 0.022(9) -0.001(6)
C61 0.054(6) 0.047(7) 0.151(14) -0.021(8) 0.003(9) 0.021(6)
C62 0.054(6) 0.025(6) 0.133(11) -0.012(7) 0.003(8) 0.011(5)
O7 0.042(4) 0.041(5) 0.159(5) -0.017(5) 0.031(4) 0.005(3)
C63 0.050(7) 0.069(9) 0.154(15) -0.023(10) 0.009(8) 0.028(6)
C64 0.050(7) 0.054(10) 0.199(9) -0.039(12) 0.008(8) 0.021(7)
C65 0.065(9) 0.089(13) 0.229(11) -0.078(13) -0.005(10) 0.040(9)
C66 0.062(10) 0.100(13) 0.287(13) -0.100(15) -0.013(10) 0.034(10)
C67 0.092(15) 0.21(2) 0.328(16) -0.130(19) -0.059(13) 0.050(12)
C68 0.15(2) 0.33(4) 0.31(2) -0.19(3) -0.077(17) 0.07(2)
C69 0.22(3) 0.28(3) 0.37(4) -0.15(3) -0.14(3) 0.14(2)
C70 0.19(3) 0.36(3) 0.42(5) -0.16(3) -0.07(2) -0.10(2)
C71 0.049(10) 0.064(12) 0.311(14) -0.062(17) 0.000(10) 0.011(9)
C72 0.029(8) 0.031(8) 0.277(12) -0.028(11) 0.021(7) 0.000(7)
C73 0.037(7) 0.041(9) 0.221(7) -0.014(12) 0.017(7) 0.004(7)
O8 0.031(4) 0.034(4) 0.197(6) -0.001(5) 0.024(4) 0.014(4)
C74 0.044(9) 0.059(11) 0.309(13) -0.006(16) 0.050(7) -0.010(10)
N5 0.054(5) 0.065(10) 0.292(11) 0.019(12) 0.076(6) 0.001(7)
C75 0.062(10) 0.097(13) 0.328(15) 0.011(13) 0.097(11) -0.002(10)
C76 0.099(11) 0.096(11) 0.307(16) -0.002(16) 0.102(15) 0.002(10)
O9 0.059(8) 0.096(8) 0.42(2) 0.026(12) 0.094(11) -0.001(7)
C77 0.097(10) 0.089(11) 0.273(14) 0.026(12) 0.113(10) -0.002(8)
N6 0.093(8) 0.070(10) 0.246(8) 0.050(8) 0.098(7) 0.018(7)
C78 0.105(13) 0.070(12) 0.235(12) 0.042(11) 0.093(10) 0.001(8)
C79 0.089(11) 0.087(12) 0.230(14) 0.061(10) 0.078(11) 0.014(8)
C80 0.088(13) 0.116(15) 0.235(16) 0.077(12) 0.054(12) -0.005(8)
C81 0.075(12) 0.113(12) 0.241(16) 0.093(12) 0.033(11) 0.008(8)
C82 0.135(15) 0.166(15) 0.28(2) 0.129(16) 0.040(19) 0.030(12)
C83 0.30(3) 0.149(16) 0.53(4) 0.21(2) -0.16(3) -0.01(2)
C84 0.23(3) 0.38(4) 0.30(2) 0.22(2) 0.15(2) 0.14(3)
C85 0.156(14) 0.147(19) 0.25(3) 0.077(19) 0.067(17) 0.106(14)
C86 0.033(9) 0.090(12) 0.231(15) 0.067(11) 0.022(10) -0.014(7)
C87 0.049(9) 0.060(10) 0.206(14) 0.048(9) 0.042(9) -0.001(6)
C88 0.056(9) 0.057(9) 0.203(13) 0.032(8) 0.049(8) -0.010(6)
O10 0.049(4) 0.040(5) 0.190(9) 0.014(5) 0.048(5) 0.001(3)
C89 0.023(6) 0.044(9) 0.199(13) 0.026(9) 0.030(8) 0.021(6)
C90 0.030(6) 0.036(7) 0.189(15) 0.003(8) 0.021(7) 0.005(5)
C91 0.037(6) 0.047(8) 0.214(17) -0.003(9) 0.026(9) 0.021(6)
C92 0.026(6) 0.039(6) 0.215(15) 0.010(8) 0.045(9) -0.010(5)
C93 0.033(7) 0.045(7) 0.235(14) 0.000(10) 0.064(10) 0.003(6)
C94 0.069(12) 0.068(12) 0.230(14) 0.001(11) 0.044(12) 0.033(10)
C95 0.036(8) 0.041(8) 0.27(2) 0.022(12) 0.044(12) 0.003(7)
C96 0.044(7) 0.035(9) 0.233(17) -0.001(11) 0.052(9) -0.002(6)
C97 0.043(8) 0.058(9) 0.194(17) -0.004(9) 0.026(9) -0.001(6)
C98 0.024(6) 0.044(7) 0.202(16) 0.008(8) 0.019(8) -0.002(5)
C99 0.029(6) 0.046(7) 0.184(15) 0.001(8) 0.031(8) 0.004(5)
O11 0.042(4) 0.048(5) 0.158(7) -0.004(4) 0.016(5) 0.001(3)
C100 0.031(7) 0.051(9) 0.227(18) 0.000(9) 0.021(9) 0.002(6)
N7 0.039(5) 0.055(6) 0.208(10) -0.001(7) 0.011(6) -0.003(5)
C101 0.053(9) 0.074(10) 0.248(19) -0.004(9) -0.018(10) 0.000(8)
C102 0.074(10) 0.066(12) 0.34(2) 0.018(11) -0.043(13) -0.024(8)
O12 0.22(2) 0.175(16) 0.38(3) -0.023(16) -0.086(18) -0.115(16)
C103 0.033(8) 0.052(10) 0.284(17) -0.002(10) 0.030(9) 0.005(6)
N8 0.043(5) 0.048(6) 0.191(10) -0.009(8) 0.017(6) -0.001(5)
C104 0.047(8) 0.046(7) 0.174(16) 0.002(10) 0.021(9) -0.003(6)
C27B 0.037(8) 0.054(6) 0.130(13) 0.024(8) 0.031(7) 0.006(6)
C28B 0.051(9) 0.076(8) 0.137(14) 0.023(9) 0.048(8) 0.004(8)
O1S 0.098(9) 0.142(11) 0.167(6) -0.001(7) 0.052(6) 0.003(7)
C1S 0.20(3) 0.25(3) 0.152(19) 0.040(19) 0.063(17) 0.109(19)
Ba1A 0.0454(8) 0.0379(8) 0.1601(16) 0.000 0.0501(9) 0.000
Cu1A 0.0518(13) 0.0422(12) 0.243(3) 0.0277(14) 0.0618(16) 0.0138(9)
Cu2A 0.0548(12) 0.0385(10) 0.1171(18) -0.0030(11) 0.0341(11) -0.0058(9)
O1A 0.050(6) 0.031(5) 0.160(10) 0.005(5) 0.053(6) 0.005(4)
C1A 0.067(9) 0.021(7) 0.146(11) 0.014(7) 0.052(8) 0.018(5)
C2A 0.075(11) 0.050(10) 0.133(12) 0.019(8) 0.039(9) 0.019(7)
C3A 0.103(13) 0.063(10) 0.121(12) 0.030(9) 0.041(9) 0.015(8)
C4A 0.119(12) 0.055(10) 0.158(12) 0.034(9) 0.073(11) 0.011(7)
C5A 0.141(14) 0.084(11) 0.172(13) 0.054(13) 0.087(12) 0.012(9)
C6A 0.20(2) 0.103(15) 0.173(13) -0.005(14) 0.118(14) -0.049(13)
C7A 0.17(2) 0.26(2) 0.34(3) 0.14(3) 0.173(19) 0.11(2)
C8A 0.17(2) 0.147(13) 0.168(19) -0.002(15) 0.089(16) -0.079(13)
C9A 0.091(11) 0.031(9) 0.151(12) 0.034(9) 0.049(10) -0.002(7)
C10A 0.079(10) 0.028(8) 0.154(11) 0.022(7) 0.053(9) 0.014(6)
C11A 0.038(8) 0.041(6) 0.147(11) 0.023(8) 0.025(9) 0.002(6)
C12A 0.055(6) 0.037(6) 0.189(15) 0.006(7) 0.045(9) 0.002(5)
C13A 0.055(7) 0.039(7) 0.222(17) 0.023(10) 0.061(10) -0.005(6)
C14A 0.065(7) 0.036(7) 0.255(16) 0.011(10) 0.062(9) 0.000(6)
C15A 0.071(8) 0.038(8) 0.280(16) 0.005(11) 0.090(11) -0.005(6)
C16A 0.073(11) 0.060(10) 0.37(3) -0.026(15) 0.109(16) -0.019(9)
C17A 0.030(9) 0.078(13) 0.274(15) 0.020(13) 0.049(11) -0.011(8)
C18A 0.084(13) 0.055(9) 0.30(2) 0.027(13) 0.092(15) -0.010(8)
C19A 0.065(7) 0.041(8) 0.266(19) 0.040(10) 0.087(10) 0.002(6)
C20A 0.054(7) 0.036(7) 0.280(18) 0.035(10) 0.079(9) 0.008(5)
C21A 0.057(6) 0.043(7) 0.230(17) 0.035(9) 0.060(9) 0.005(5)
O2A 0.052(4) 0.033(5) 0.228(13) 0.025(6) 0.061(6) 0.014(4)
C22A 0.068(7) 0.041(9) 0.30(2) 0.055(11) 0.089(10) 0.008(6)
N1A 0.067(6) 0.048(7) 0.266(17) 0.038(8) 0.071(9) 0.014(5)
C23A 0.087(10) 0.042(9) 0.329(19) 0.052(10) 0.080(10) 0.027(8)
C24A 0.092(12) 0.044(9) 0.36(2) 0.040(10) 0.092(10) 0.025(8)
O3A 0.099(19) 0.060(15) 0.40(3) 0.009(17) 0.109(18) -0.001(11)
O3A' 0.118(14) 0.12(2) 0.30(2) 0.028(17) 0.109(14) 0.070(16)
C25A 0.062(10) 0.043(8) 0.315(19) 0.011(10) 0.064(11) 0.010(6)
N2A 0.053(6) 0.039(5) 0.268(16) 0.020(7) 0.067(9) 0.012(4)
C26A 0.059(7) 0.043(7) 0.257(19) 0.018(10) 0.076(11) 0.013(6)
C27A 0.053(6) 0.043(6) 0.211(16) 0.026(9) 0.051(10) 0.015(5)
C28A 0.055(6) 0.041(7) 0.181(16) 0.015(9) 0.038(10) 0.030(6)
C29A 0.055(6) 0.045(7) 0.185(15) 0.025(9) 0.045(8) 0.013(5)
C30A 0.058(7) 0.079(11) 0.27(2) -0.008(13) 0.028(12) 0.014(8)
C31A 0.078(16) 0.28(3) 0.40(3) -0.08(2) 0.123(19) -0.06(2)
C32A 0.11(2) 0.30(3) 0.39(3) 0.13(3) -0.073(19) -0.04(2)
C33A 0.103(18) 0.119(13) 0.61(5) -0.12(2) 0.00(3) -0.012(13)
C34A 0.063(6) 0.036(7) 0.169(15) 0.013(9) 0.054(10) 0.011(6)
C35A 0.061(7) 0.043(6) 0.163(14) 0.017(8) 0.042(9) 0.009(5)
C36A 0.052(6) 0.043(6) 0.180(12) 0.012(8) 0.047(7) 0.016(5)
O4A 0.055(5) 0.046(4) 0.195(9) 0.015(5) 0.057(5) 0.013(4)
C37A 0.067(8) 0.040(6) 0.132(13) 0.013(7) 0.044(9) 0.006(6)
C38A 0.073(11) 0.041(6) 0.103(9) 0.013(7) 0.025(8) 0.005(6)
C39A 0.076(11) 0.056(8) 0.102(10) 0.006(7) 0.026(8) 0.017(7)
C40A 0.077(10) 0.051(8) 0.103(9) -0.002(7) 0.022(7) 0.019(7)
C41A 0.121(14) 0.062(9) 0.114(11) -0.007(9) -0.005(8) 0.029(8)
C42A 0.085(12) 0.066(10) 0.183(19) 0.015(12) -0.004(10) 0.002(8)
C43A 0.17(2) 0.065(9) 0.130(17) 0.004(11) -0.054(12) 0.005(9)
C44A 0.191(19) 0.096(14) 0.112(13) -0.030(12) 0.015(12) 0.055(13)
C45A 0.087(12) 0.039(8) 0.102(10) -0.005(7) 0.009(9) 0.014(7)
C46A 0.064(10) 0.043(7) 0.088(9) -0.003(6) 0.033(7) 0.000(6)
C47A 0.062(10) 0.035(6) 0.101(7) -0.003(6) 0.038(7) 0.015(6)
O5A 0.047(6) 0.037(4) 0.107(5) -0.008(4) 0.015(5) 0.007(4)
C48A 0.038(9) 0.033(7) 0.101(9) -0.005(5) 0.023(7) 0.000(6)
N3A 0.090(10) 0.038(5) 0.093(8) -0.004(5) 0.016(7) 0.007(6)
C49A 0.087(11) 0.043(7) 0.098(9) 0.014(7) 0.024(8) -0.006(8)
C50A 0.072(8) 0.056(7) 0.106(9) -0.002(8) 0.020(9) 0.005(8)
O6A 0.087(7) 0.083(8) 0.185(13) 0.008(8) 0.061(8) -0.009(7)
C51A 0.077(10) 0.065(9) 0.118(10) 0.000(7) 0.020(9) -0.006(7)
N4A 0.047(7) 0.054(6) 0.111(6) -0.016(5) 0.012(6) -0.024(6)
C52A 0.063(11) 0.055(9) 0.117(10) -0.017(9) 0.027(9) -0.038(7)
Ba1B 0.0420(8) 0.0337(7) 0.1264(14) 0.000 0.0403(8) 0.000
Cu1B 0.0544(12) 0.0428(11) 0.170(2) 0.0207(12) 0.0589(14) 0.0056(9)
Cu2B 0.0570(12) 0.0322(10) 0.1316(19) 0.0043(11) 0.0400(12) 0.0017(8)
O1B 0.040(5) 0.032(5) 0.136(9) -0.013(5) 0.042(5) -0.004(4)
C1B 0.058(7) 0.036(8) 0.121(11) -0.006(7) 0.028(7) -0.004(6)
C2B 0.098(12) 0.047(10) 0.122(12) -0.010(9) 0.027(8) 0.003(8)
C3B 0.158(16) 0.077(13) 0.141(15) -0.044(11) -0.026(11) 0.026(10)
C4B 0.175(14) 0.073(12) 0.150(14) -0.034(11) -0.033(12) 0.049(10)
C5B 0.185(18) 0.128(18) 0.169(17) -0.043(14) -0.047(13) 0.057(11)
C6B 0.17(2) 0.21(2) 0.33(4) 0.10(2) -0.03(2) -0.005(18)
C7B 0.39(4) 0.34(3) 0.36(4) -0.14(3) -0.11(3) 0.29(3)
C8B 0.16(2) 0.21(3) 0.29(2) 0.13(2) -0.044(19) 0.025(18)
C9B 0.111(13) 0.063(11) 0.130(13) -0.016(10) 0.007(9) 0.039(9)
C10B 0.045(8) 0.047(8) 0.124(11) -0.008(7) 0.027(7) 0.004(6)
C11B 0.039(8) 0.035(6) 0.116(10) 0.009(7) 0.045(7) 0.000(6)
C12B 0.029(7) 0.026(5) 0.143(12) -0.004(6) 0.036(7) -0.003(5)
C13B 0.050(8) 0.030(6) 0.139(13) -0.014(8) 0.049(8) -0.005(6)
C14B 0.044(7) 0.022(6) 0.161(13) -0.014(8) 0.049(8) -0.003(5)
C15B 0.031(8) 0.042(7) 0.171(12) -0.012(9) 0.047(9) 0.008(5)
C16B 0.057(10) 0.069(11) 0.179(11) -0.010(10) 0.058(10) 0.021(8)
C19B 0.065(10) 0.033(7) 0.195(16) -0.006(9) 0.069(9) -0.006(6)
C20B 0.055(9) 0.032(7) 0.194(15) 0.016(8) 0.064(9) 0.000(6)
C21B 0.042(8) 0.035(6) 0.139(13) 0.009(7) 0.038(7) 0.001(5)
O2B 0.057(6) 0.037(4) 0.131(9) 0.013(5) 0.052(5) 0.002(4)
C22B 0.070(11) 0.043(8) 0.238(18) 0.030(10) 0.085(10) 0.008(7)
N1B 0.054(7) 0.045(6) 0.222(14) 0.042(7) 0.074(8) 0.007(5)
C23B 0.101(10) 0.071(10) 0.226(18) 0.072(11) 0.071(10) 0.018(9)
C24B 0.069(10) 0.079(10) 0.33(2) 0.084(12) 0.100(11) 0.011(7)
O3B 0.162(15) 0.28(2) 0.32(2) 0.118(19) 0.094(15) -0.043(16)
C25B 0.076(10) 0.041(7) 0.274(17) 0.020(9) 0.064(10) 0.000(6)
N2B 0.058(7) 0.045(5) 0.211(14) 0.025(7) 0.064(8) 0.004(5)
C26B 0.048(8) 0.047(6) 0.170(15) 0.037(8) 0.049(9) 0.003(7)
C17B 0.051(8) 0.061(9) 0.236(19) -0.035(12) 0.053(11) -0.004(7)
C18B 0.053(10) 0.049(7) 0.192(16) -0.012(9) 0.059(11) 0.012(6)
C29B 0.060(9) 0.090(9) 0.141(13) 0.005(10) 0.056(9) 0.009(7)
C30B 0.090(13) 0.134(14) 0.241(18) 0.007(13) 0.110(13) 0.031(9)
C31B 0.19(2) 0.20(2) 0.66(5) -0.12(3) 0.33(3) -0.047(16)
C32B 0.27(3) 0.33(4) 0.209(17) 0.00(2) 0.156(18) 0.16(2)
C33B 0.13(2) 0.24(2) 0.37(3) 0.12(2) 0.18(2) 0.117(16)
C34B 0.068(10) 0.069(9) 0.133(14) 0.003(9) 0.055(9) 0.015(7)
C35B 0.054(8) 0.052(6) 0.128(13) 0.003(8) 0.043(8) 0.002(6)
C36B 0.046(8) 0.047(6) 0.136(11) 0.018(8) 0.048(8) 0.009(6)
O4B 0.040(5) 0.043(4) 0.145(8) 0.008(5) 0.044(5) 0.002(4)
C37B 0.055(9) 0.061(6) 0.117(12) -0.001(7) 0.039(9) 0.005(6)
C38B 0.037(8) 0.050(6) 0.115(8) -0.011(6) 0.039(8) -0.012(6)
C39B 0.078(11) 0.063(8) 0.117(9) -0.018(7) 0.041(10) -0.011(8)
C40B 0.084(11) 0.072(9) 0.130(9) -0.030(8) 0.058(10) -0.010(8)
C41B 0.184(17) 0.105(14) 0.153(12) -0.058(10) 0.085(14) 0.002(11)
C42B 0.28(2) 0.36(4) 0.27(3) -0.26(3) 0.12(2) -0.14(2)
C43B 0.45(4) 0.21(3) 0.142(18) -0.032(16) 0.14(3) 0.00(2)
C44B 0.41(3) 0.27(3) 0.22(3) -0.09(2) 0.08(3) 0.20(3)
C45B 0.058(10) 0.057(9) 0.141(10) -0.022(7) 0.048(10) -0.001(8)
C46B 0.061(9) 0.045(7) 0.123(9) -0.016(6) 0.025(9) 0.001(7)
C47B 0.042(8) 0.041(6) 0.122(7) -0.011(6) 0.034(9) -0.008(7)
O5B 0.042(5) 0.033(4) 0.116(5) -0.014(4) 0.042(5) -0.020(4)
C48B 0.053(9) 0.040(8) 0.134(9) -0.004(6) 0.025(11) 0.002(7)
N3B 0.070(8) 0.032(5) 0.135(8) 0.003(5) 0.038(9) 0.007(6)
C49B 0.091(10) 0.035(7) 0.145(10) 0.018(7) 0.035(9) 0.007(8)
C50B 0.069(9) 0.042(7) 0.149(11) 0.019(9) 0.032(9) 0.009(8)
O6B 0.074(7) 0.077(8) 0.215(14) 0.012(9) 0.039(8) 0.016(6)
C51B 0.076(10) 0.050(8) 0.135(10) 0.018(7) 0.031(9) 0.004(7)
N4B 0.047(7) 0.040(6) 0.130(6) 0.007(5) 0.045(6) 0.001(5)
C52B 0.063(11) 0.045(9) 0.128(11) 0.018(9) 0.019(8) 0.014(7)
O2S 0.109(13) 0.183(18) 0.243(19) 0.043(15) 0.026(13) -0.004(10)
C2S 0.14(3) 0.25(3) 0.28(3) 0.09(3) -0.05(2) -0.063(19)

loop_
_atom_type_symbol
_atom_type_description
_atom_type_scat_dispersion_real
_atom_type_scat_dispersion_imag
_atom_type_scat_source
C C 0.0033 0.0016 'International Tables Vol C Tables 4.2.6.8 and 6.1.1.4'
H H 0.0000 0.0000 'International Tables Vol C Tables 4.2.6.8 and 6.1.1.4'
N N 0.0061 0.0033 'International Tables Vol C Tables 4.2.6.8 and 6.1.1.4'
O O 0.0106 0.0060 'International Tables Vol C Tables 4.2.6.8 and 6.1.1.4'
Cu Cu 0.3201 1.2651 'International Tables Vol C Tables 4.2.6.8 and 6.1.1.4'
Ba Ba -0.3244 2.2819 'International Tables Vol C Tables 4.2.6.8 and 6.1.1.4'

loop_
_geom_angle_atom_site_label_1
_geom_angle_atom_site_label_2
_geom_angle_atom_site_label_3
_geom_angle
_geom_angle_site_symmetry_1
_geom_angle_site_symmetry_3
O10 Ba1 O7 114.2(3) . .
O10 Ba1 O4 115.3(3) . .
O7 Ba1 O4 94.9(3) . .
O10 Ba1 O1 95.7(3) . .
O7 Ba1 O1 121.0(3) . .
O4 Ba1 O1 117.2(3) . .
O10 Ba1 O5 161.9(3) . .
O7 Ba1 O5 57.0(3) . .
O4 Ba1 O5 82.2(3) . .
O1 Ba1 O5 78.7(3) . .
O10 Ba1 O2 69.6(3) . .
O7 Ba1 O2 139.1(3) . .
O4 Ba1 O2 52.8(3) . .
O1 Ba1 O2 98.0(3) . .
O5 Ba1 O2 127.9(2) . .
O10 Ba1 O11 80.7(3) . .
O7 Ba1 O11 80.0(3) . .
O4 Ba1 O11 163.7(3) . .
O1 Ba1 O11 55.2(3) . .
O5 Ba1 O11 82.0(3) . .
O2 Ba1 O11 138.0(3) . .
O10 Ba1 O8 52.8(3) . .
O7 Ba1 O8 95.4(3) . .
O4 Ba1 O8 68.9(3) . .
O1 Ba1 O8 140.8(3) . .
O5 Ba1 O8 138.5(3) . .
O2 Ba1 O8 52.7(3) . .
O11 Ba1 O8 126.7(2) . .
O10 Ba1 Cu2 133.5(2) . .
O7 Ba1 Cu2 29.6(2) . .
O4 Ba1 Cu2 100.2(2) . .
O1 Ba1 Cu2 93.5(2) . .
O5 Ba1 Cu2 31.81(17) . .
O2 Ba1 Cu2 153.0(2) . .
O11 Ba1 Cu2 67.8(2) . .
O8 Ba1 Cu2 124.6(2) . .
O10 Ba1 Cu3 30.0(2) . .
O7 Ba1 Cu3 121.8(2) . .
O4 Ba1 Cu3 85.39(19) . .
O1 Ba1 Cu3 109.6(2) . .
O5 Ba1 Cu3 167.34(19) . .
O2 Ba1 Cu3 43.05(17) . .
O11 Ba1 Cu3 110.49(18) . .
O8 Ba1 Cu3 31.5(2) . .
Cu2 Ba1 Cu3 150.68(6) . .
O10 Ba1 Cu1 85.7(2) . .
O7 Ba1 Cu1 108.2(2) . .
O4 Ba1 Cu1 29.65(19) . .
O1 Ba1 Cu1 124.4(2) . .
O5 Ba1 Cu1 111.76(18) . .
O2 Ba1 Cu1 31.4(2) . .
O11 Ba1 Cu1 166.15(19) . .
O8 Ba1 Cu1 43.01(16) . .
Cu2 Ba1 Cu1 124.64(6) . .
Cu3 Ba1 Cu1 55.78(5) . .
O10 Ba1 Cu4 100.1(3) . .
O7 Ba1 Cu4 93.5(2) . .
O4 Ba1 Cu4 135.86(19) . .
O1 Ba1 Cu4 29.3(2) . .
O5 Ba1 Cu4 66.7(2) . .
O2 Ba1 Cu4 126.8(2) . .
O11 Ba1 Cu4 30.82(18) . .
O8 Ba1 Cu4 152.7(2) . .
Cu2 Ba1 Cu4 69.34(5) . .
Cu3 Ba1 Cu4 125.12(6) . .
Cu1 Ba1 Cu4 153.04(5) . .
N2 Cu1 O4 92.0(5) . .
N2 Cu1 O2 173.5(5) . .
O4 Cu1 O2 84.0(4) . .
N2 Cu1 N1 94.0(6) . .
O4 Cu1 N1 159.8(5) . .
O2 Cu1 N1 91.4(5) . .
N2 Cu1 Cu3 130.6(4) . .
O4 Cu1 Cu3 105.2(3) . .
O2 Cu1 Cu3 46.4(3) . .
N1 Cu1 Cu3 85.3(4) . .
N2 Cu1 Ba1 118.0(4) . .
O4 Cu1 Ba1 43.4(3) . .
O2 Cu1 Ba1 55.8(3) . .
N1 Cu1 Ba1 144.0(4) . .
Cu3 Cu1 Ba1 61.83(5) . .
O7 Cu2 N3 170.7(6) . .
O7 Cu2 O5 88.7(4) . .
N3 Cu2 O5 93.9(4) . .
O7 Cu2 N4 92.6(4) . .
N3 Cu2 N4 89.6(5) . .
O5 Cu2 N4 149.9(6) . .
O7 Cu2 O1S 85.1(5) . .
N3 Cu2 O1S 85.6(6) . .
O5 Cu2 O1S 104.9(5) . .
N4 Cu2 O1S 105.1(6) . .
O7 Cu2 Ba1 43.6(3) . .
N3 Cu2 Ba1 142.9(4) . .
O5 Cu2 Ba1 53.0(3) . .
N4 Cu2 Ba1 110.8(4) . .
O1S Cu2 Ba1 116.3(3) . .
O7 Cu2 Cu4 93.1(4) . .
N3 Cu2 Cu4 96.0(5) . .
O5 Cu2 Cu4 62.4(3) . .
N4 Cu2 Cu4 87.6(5) . .
O1S Cu2 Cu4 167.2(3) . .
Ba1 Cu2 Cu4 56.16(4) . .
O10 Cu3 O8 85.7(5) . .
O10 Cu3 N5 159.2(6) . .
O8 Cu3 N5 91.5(7) . .
O10 Cu3 N6 91.3(6) . .
O8 Cu3 N6 172.6(6) . .
N5 Cu3 N6 93.7(8) . .
O10 Cu3 Cu1 105.7(3) . .
O8 Cu3 Cu1 47.0(3) . .
N5 Cu3 Cu1 87.0(5) . .
N6 Cu3 Cu1 127.9(4) . .
O10 Cu3 Ba1 43.5(3) . .
O8 Cu3 Ba1 58.8(3) . .
N5 Cu3 Ba1 146.8(6) . .
N6 Cu3 Ba1 114.7(5) . .
Cu1 Cu3 Ba1 62.39(5) . .
O1 Cu4 O11 89.1(4) . .
O1 Cu4 N7 164.7(6) . .
O11 Cu4 N7 94.2(5) . .
O1 Cu4 N8 93.9(4) . .
O11 Cu4 N8 152.2(6) . .
N7 Cu4 N8 90.1(5) . .
O1 Cu4 Ba1 43.2(3) . .
O11 Cu4 Ba1 55.3(3) . .
N7 Cu4 Ba1 146.9(5) . .
N8 Cu4 Ba1 111.0(4) . .
O1 Cu4 Cu2 91.5(3) . .
O11 Cu4 Cu2 64.2(3) . .
N7 Cu4 Cu2 103.4(5) . .
N8 Cu4 Cu2 88.0(5) . .
Ba1 Cu4 Cu2 54.49(4) . .
C1 O1 Cu4 125.0(8) . .
C1 O1 Ba1 117.4(8) . .
Cu4 O1 Ba1 107.5(4) . .
C10 C1 O1 120.4(13) . .
C10 C1 C2 119.1(14) . .
O1 C1 C2 120.4(13) . .
C3 C2 C1 119.9(14) . .
C3 C2 C104 114.6(13) . .
C1 C2 C104 125.4(14) . .
C4 C3 C2 120.8(14) . .
C3 C4 C9 117.1(15) . .
C3 C4 C5 118.5(15) . .
C9 C4 C5 124.3(15) . .
C7 C5 C6 110.9(15) . .
C7 C5 C4 108.0(15) . .
C6 C5 C4 112.2(14) . .
C7 C5 C8 105.7(14) . .
C6 C5 C8 110.7(13) . .
C4 C5 C8 109.2(14) . .
C10 C9 C4 123.0(15) . .
C1 C10 C9 120.0(14) . .
C1 C10 C11 119.3(13) . .
C9 C10 C11 120.2(14) . .
C12 C11 C10 116.6(12) . .
C21 C12 C13 121.1(17) . .
C21 C12 C11 121.0(16) . .
C13 C12 C11 117.6(18) . .
C14 C13 C12 120(2) . .
C13 C14 C19 119(2) . .
C13 C14 C15 114(2) . .
C19 C14 C15 126.8(18) . .
C16 C15 C18 108.1(18) . .
C16 C15 C17 114.4(19) . .
C18 C15 C17 110.0(16) . .
C16 C15 C14 113(2) . .
C18 C15 C14 106.4(18) . .
C17 C15 C14 104.2(18) . .
C20 C19 C14 121.4(19) . .
C19 C20 C22 116.0(18) . .
C19 C20 C21 122(2) . .
C22 C20 C21 121.8(19) . .
O2 C21 C12 121.5(15) . .
O2 C21 C20 121.1(18) . .
C12 C21 C20 116.9(18) . .
C21 O2 Cu1 125.3(10) . .
C21 O2 Ba1 137.7(10) . .
Cu1 O2 Ba1 92.8(4) . .
C20 C22 N1 132.8(16) . .
C22 N1 C23 120.9(14) . .
C22 N1 Cu1 116.9(11) . .
C23 N1 Cu1 122.1(12) . .
C24 C23 N1 116.6(14) . .
O3 C24 C23 110.0(17) . .
O3 C24 C25 113.1(15) . .
C23 C24 C25 109.4(13) . .
C24 C25 N2 110.5(14) . .
C26 N2 C25 113.0(16) . .
C26 N2 Cu1 123.8(12) . .
C25 N2 Cu1 122.7(12) . .
N2 C26 C27 128.5(18) . .
C36 C27 C28 123.6(17) . .
C36 C27 C26 118.3(17) . .
C28 C27 C26 117.3(18) . .
C29 C28 C27 117.2(19) . .
C34 C29 C28 119.1(19) . .
C34 C29 C30 123.7(19) . .
C28 C29 C30 117(2) . .
C31 C30 C32 114.0(16) . .
C31 C30 C33 108.5(16) . .
C32 C30 C33 109.0(15) . .
C31 C30 C29 116.5(19) . .
C32 C30 C29 95.8(16) . .
C33 C30 C29 112.6(16) . .
C29 C34 C35 124.3(19) . .
C34 C35 C36 117.3(16) . .
C34 C35 C37 119.7(15) . .
C36 C35 C37 123.0(14) . .
C27 C36 O4 125.0(15) . .
C27 C36 C35 118.5(16) . .
O4 C36 C35 116.5(15) . .
C36 O4 Cu1 120.9(9) . .
C36 O4 Ba1 130.3(8) . .
Cu1 O4 Ba1 106.9(4) . .
C38 C37 C35 110.5(12) . .
C47 C38 C39 116.0(11) . .
C47 C38 C37 123.7(12) . .
C39 C38 C37 119.7(11) . .
C40 C39 C38 124.5(12) . .
C39 C40 C45 117.3(13) . .
C39 C40 C41 121.5(13) . .
C45 C40 C41 121.2(13) . .
C43 C41 C42 111.6(12) . .
C43 C41 C44 108.0(12) . .
C42 C41 C44 107.1(13) . .
C43 C41 C40 111.9(12) . .
C42 C41 C40 110.4(12) . .
C44 C41 C40 107.6(13) . .
C40 C45 C46 122.3(13) . .
C47 C46 C45 119.1(13) . .
C47 C46 C48 126.4(13) . .
C45 C46 C48 114.4(13) . .
O5 C47 C38 116.5(11) . .
O5 C47 C46 122.7(11) . .
C38 C47 C46 120.8(12) . .
C47 O5 Cu2 125.9(8) . .
C47 O5 Ba1 137.1(8) . .
Cu2 O5 Ba1 95.2(3) . .
N3 C48 C46 123.0(13) . .
C48 N3 C49 116.0(12) . .
C48 N3 Cu2 127.5(10) . .
C49 N3 Cu2 115.9(10) . .
C50 C49 N3 109.6(15) . .
C49 C50 C51 116.2(14) . .
C49 C50 O6' 103.3(15) . .
C51 C50 O6' 97.7(18) . .
C49 C50 O6 94.7(19) . .
C51 C50 O6 106.0(16) . .
O6' C50 O6 139.9(17) . .
N4 C51 C50 112.0(17) . .
C52 N4 C51 119.3(12) . .
C52 N4 Cu2 125.4(11) . .
C51 N4 Cu2 115.2(9) . .
N4 C52 C53 125.7(14) . .
C54 C53 C62 119.7(14) . .
C54 C53 C52 118.4(12) . .
C62 C53 C52 121.9(13) . .
C55 C54 C53 125.4(13) . .
C54 C55 C60 113.5(14) . .
C54 C55 C56 123.0(13) . .
C60 C55 C56 123.5(15) . .
C55 C56 C57 112.3(15) . .
C55 C56 C58 105.9(16) . .
C57 C56 C58 114.3(15) . .
C55 C56 C59 112.9(13) . .
C57 C56 C59 106.4(14) . .
C58 C56 C59 104.9(14) . .
C55 C60 C61 124.2(14) . .
C62 C61 C60 119.5(13) . .
C62 C61 C63 119.7(13) . .
C60 C61 C63 119.9(14) . .
O7 C62 C53 123.8(13) . .
O7 C62 C61 118.6(12) . .
C53 C62 C61 117.5(13) . .
C62 O7 Cu2 124.3(8) . .
C62 O7 Ba1 119.2(9) . .
Cu2 O7 Ba1 106.8(4) . .
C61 C63 C64 114.3(14) . .
C65 C64 C73 123(2) . .
C65 C64 C63 122(2) . .
C73 C64 C63 114.4(19) . .
C64 C65 C66 120(3) . .
C71 C66 C65 120(3) . .
C71 C66 C67 125(3) . .
C65 C66 C67 116(3) . .
C69 C67 C68 111.7(19) . .
C69 C67 C70 109.5(17) . .
C68 C67 C70 105.2(17) . .
C69 C67 C66 110(2) . .
C68 C67 C66 113(2) . .
C70 C67 C66 108(2) . .
C66 C71 C72 124(2) . .
C71 C72 C74 117.1(19) . .
C71 C72 C73 114(2) . .
C74 C72 C73 127(2) . .
O8 C73 C64 130.9(18) . .
O8 C73 C72 110(2) . .
C64 C73 C72 119(2) . .
C73 O8 Cu3 134.1(12) . .
C73 O8 Ba1 133.7(12) . .
Cu3 O8 Ba1 89.7(5) . .
N5 C74 C72 127.7(19) . .
C74 N5 C75 113.8(19) . .
C74 N5 Cu3 120.7(16) . .
C75 N5 Cu3 125.3(18) . .
C76 C75 N5 116.3(19) . .
C77 C76 C75 109(2) . .
C77 C76 O9 108.0(18) . .
C75 C76 O9 107(2) . .
N6 C77 C76 117(2) . .
C78 N6 C77 116(2) . .
C78 N6 Cu3 123.9(15) . .
C77 N6 Cu3 118.4(16) . .
N6 C78 C79 127(2) . .
C80 C79 C88 120(2) . .
C80 C79 C78 118(2) . .
C88 C79 C78 122(2) . .
C79 C80 C81 120(2) . .
C86 C81 C80 118(2) . .
C86 C81 C82 123(2) . .
C80 C81 C82 119(2) . .
C83 C82 C84 114.4(18) . .
C83 C82 C85 107.2(17) . .
C84 C82 C85 106.3(16) . .
C83 C82 C81 106.2(19) . .
C84 C82 C81 113(2) . .
C85 C82 C81 109.4(17) . .
C87 C86 C81 124(2) . .
C86 C87 C88 121(2) . .
C86 C87 C89 122.3(19) . .
C88 C87 C89 116.8(17) . .
O10 C88 C87 121.8(19) . .
O10 C88 C79 120.7(17) . .
C87 C88 C79 117.5(19) . .
C88 O10 Cu3 122.0(9) . .
C88 O10 Ba1 129.4(9) . .
Cu3 O10 Ba1 106.5(4) . .
C87 C89 C90 111.1(15) . .
C91 C90 C99 124.5(14) . .
C91 C90 C89 115.4(13) . .
C99 C90 C89 117.9(13) . .
C90 C91 C92 116.9(15) . .
C97 C92 C91 120.6(14) . .
C97 C92 C93 122.2(13) . .
C91 C92 C93 117.0(12) . .
C94 C93 C95 111.7(13) . .
C94 C93 C96 110.1(12) . .
C95 C93 C96 107.0(11) . .
C94 C93 C92 110.3(13) . .
C95 C93 C92 108.0(11) . .
C96 C93 C92 109.7(12) . .
C92 C97 C98 119.2(14) . .
C99 C98 C100 124.4(15) . .
C99 C98 C97 119.9(15) . .
C100 C98 C97 115.7(13) . .
O11 C99 C98 122.8(14) . .
O11 C99 C90 118.9(13) . .
C98 C99 C90 118.3(13) . .
C99 O11 Cu4 126.6(9) . .
C99 O11 Ba1 136.8(10) . .
Cu4 O11 Ba1 93.9(3) . .
N7 C100 C98 128.8(15) . .
C100 N7 C101 121.6(14) . .
C100 N7 Cu4 122.8(12) . .
C101 N7 Cu4 115.4(11) . .
N7 C101 C102 112.9(18) . .
O12 C102 C103 105(2) . .
O12 C102 C101 105(3) . .
C103 C102 C101 109.7(15) . .
N8 C103 C102 117.5(19) . .
C104 N8 C103 117.9(13) . .
C104 N8 Cu4 124.7(11) . .
C103 N8 Cu4 117.3(10) . .
N8 C104 C2 124.8(14) . .
C28B C27B C36B 121.6(15) . .
C28B C27B C26B 116.2(13) . .
C36B C27B C26B 121.9(14) . .
C27B C28B C29B 122.4(15) . .
C1S O1S Cu2 110.6(12) . .
O1A Ba1A O1A 116.6(4) 2_556 .
O1A Ba1A O4A 94.0(3) 2_556 2_556
O1A Ba1A O4A 115.5(3) . 2_556
O1A Ba1A O4A 115.5(3) 2_556 .
O1A Ba1A O4A 94.0(3) . .
O4A Ba1A O4A 123.1(5) 2_556 .
O1A Ba1A O2A 163.7(3) 2_556 .
O1A Ba1A O2A 79.3(3) . .
O4A Ba1A O2A 81.3(3) 2_556 .
O4A Ba1A O2A 56.6(3) . .
O1A Ba1A O2A 79.3(3) 2_556 2_556
O1A Ba1A O2A 163.7(3) . 2_556
O4A Ba1A O2A 56.6(3) 2_556 2_556
O4A Ba1A O2A 81.3(3) . 2_556
O2A Ba1A O2A 85.0(4) . 2_556
O1A Ba1A O5A 69.5(3) 2_556 2_556
O1A Ba1A O5A 53.3(3) . 2_556
O4A Ba1A O5A 96.4(3) 2_556 2_556
O4A Ba1A O5A 138.3(3) . 2_556
O2A Ba1A O5A 126.4(2) . 2_556
O2A Ba1A O5A 137.3(3) 2_556 2_556
O1A Ba1A O5A 53.3(3) 2_556 .
O1A Ba1A O5A 69.6(3) . .
O4A Ba1A O5A 138.3(3) 2_556 .
O4A Ba1A O5A 96.4(3) . .
O2A Ba1A O5A 137.3(3) . .
O2A Ba1A O5A 126.4(2) 2_556 .
O5A Ba1A O5A 51.4(3) 2_556 .
O1A Ba1A Cu2A 85.95(19) 2_556 2_556
O1A Ba1A Cu2A 30.71(19) . 2_556
O4A Ba1A Cu2A 123.0(2) 2_556 2_556
O4A Ba1A Cu2A 107.3(2) . 2_556
O2A Ba1A Cu2A 109.80(19) . 2_556
O2A Ba1A Cu2A 165.1(2) 2_556 2_556
O5A Ba1A Cu2A 31.4(2) 2_556 2_556
O5A Ba1A Cu2A 42.07(16) . 2_556
O1A Ba1A Cu2A 30.71(19) 2_556 .
O1A Ba1A Cu2A 85.95(19) . .
O4A Ba1A Cu2A 107.3(2) 2_556 .
O4A Ba1A Cu2A 123.1(2) . .
O2A Ba1A Cu2A 165.1(2) . .
O2A Ba1A Cu2A 109.80(19) 2_556 .
O5A Ba1A Cu2A 42.07(16) 2_556 .
O5A Ba1A Cu2A 31.4(2) . .
Cu2A Ba1A Cu2A 55.37(6) 2_556 .
O1A Ba1A Cu1A 98.2(2) 2_556 2_556
O1A Ba1A Cu1A 135.3(2) . 2_556
O4A Ba1A Cu1A 30.1(2) 2_556 2_556
O4A Ba1A Cu1A 95.2(2) . 2_556
O2A Ba1A Cu1A 69.9(2) . 2_556
O2A Ba1A Cu1A 31.23(19) 2_556 2_556
O5A Ba1A Cu1A 125.9(2) 2_556 2_556
O5A Ba1A Cu1A 151.48(19) . 2_556
Cu2A Ba1A Cu1A 152.72(5) 2_556 2_556
Cu2A Ba1A Cu1A 123.43(5) . 2_556
O1A Ba1A Cu1A 135.3(2) 2_556 .
O1A Ba1A Cu1A 98.2(2) . .
O4A Ba1A Cu1A 95.2(2) 2_556 .
O4A Ba1A Cu1A 30.1(2) . .
O2A Ba1A Cu1A 31.23(19) . .
O2A Ba1A Cu1A 69.9(2) 2_556 .
O5A Ba1A Cu1A 151.48(19) 2_556 .
O5A Ba1A Cu1A 125.9(2) . .
Cu2A Ba1A Cu1A 123.43(5) 2_556 .
Cu2A Ba1A Cu1A 152.72(5) . .
Cu1A Ba1A Cu1A 71.24(9) 2_556 .
O4A Cu1A O2A 90.0(4) . .
O4A Cu1A N1A 166.8(7) . .
O2A Cu1A N1A 93.9(5) . .
O4A Cu1A N2A 91.8(5) . .
O2A Cu1A N2A 149.8(7) . .
N1A Cu1A N2A 91.1(5) . .
O4A Cu1A Ba1A 44.6(4) . .
O2A Cu1A Ba1A 54.3(3) . .
N1A Cu1A Ba1A 144.9(5) . .
N2A Cu1A Ba1A 109.4(4) . .
N4A Cu2A O5A 173.5(4) . .
N4A Cu2A O1A 91.5(5) . 2_556
O5A Cu2A O1A 84.9(4) . 2_556
N4A Cu2A N3A 92.9(5) . .
O5A Cu2A N3A 92.4(5) . .
O1A Cu2A N3A 159.1(5) 2_556 .
N4A Cu2A Ba1A 117.1(3) . .
O5A Cu2A Ba1A 56.8(3) . .
O1A Cu2A Ba1A 44.6(3) 2_556 .
N3A Cu2A Ba1A 145.6(4) . .
C1A O1A Cu2A 120.9(8) . 2_556
C1A O1A Ba1A 133.2(8) . .
Cu2A O1A Ba1A 104.7(4) 2_556 .
O1A C1A C10A 118.5(17) . .
O1A C1A C2A 121.5(15) . .
C10A C1A C2A 119.9(16) . .
C3A C2A C1A 119.3(17) . .
C3A C2A C52A 117.3(18) . 2_556
C1A C2A C52A 122.9(16) . 2_556
C4A C3A C2A 122(2) . .
C3A C4A C9A 117.9(18) . .
C3A C4A C5A 120(2) . .
C9A C4A C5A 122.0(18) . .
C7A C5A C6A 110.1(15) . .
C7A C5A C8A 108.1(15) . .
C6A C5A C8A 108.1(13) . .
C7A C5A C4A 108.2(15) . .
C6A C5A C4A 114.0(17) . .
C8A C5A C4A 108.2(15) . .
C10A C9A C4A 121.6(18) . .
C9A C10A C1A 119.1(19) . .
C9A C10A C11A 117.5(16) . .
C1A C10A C11A 123.0(15) . .
C12A C11A C10A 108.3(14) . .
C13A C12A C21A 118.2(14) . .
C13A C12A C11A 117.6(14) . .
C21A C12A C11A 123.9(14) . .
C12A C13A C14A 130.1(16) . .
C15A C14A C13A 130.5(16) . .
C15A C14A C19A 124.1(14) . .
C13A C14A C19A 105.4(14) . .
C14A C15A C17A 108.0(15) . .
C14A C15A C18A 114.8(15) . .
C17A C15A C18A 110.8(14) . .
C14A C15A C16A 105.8(14) . .
C17A C15A C16A 112.2(15) . .
C18A C15A C16A 105.1(12) . .
C20A C19A C14A 127.3(14) . .
C21A C20A C22A 129.6(16) . .
C21A C20A C19A 116.3(16) . .
C22A C20A C19A 114.1(14) . .
C20A C21A O2A 121.8(15) . .
C20A C21A C12A 122.1(15) . .
O2A C21A C12A 116.1(13) . .
C21A O2A Cu1A 124.3(9) . .
C21A O2A Ba1A 137.7(10) . .
Cu1A O2A Ba1A 94.4(3) . .
N1A C22A C20A 124.4(15) . .
C22A N1A C23A 120.4(14) . .
C22A N1A Cu1A 125.3(12) . .
C23A N1A Cu1A 114.3(11) . .
C24A C23A N1A 113(2) . .
C23A C24A C25A 112.5(14) . .
C23A C24A O3A' 101(2) . .
C25A C24A O3A' 106.2(18) . .
C23A C24A O3A 107.2(18) . .
C25A C24A O3A 90(2) . .
O3A' C24A O3A 138.4(17) . .
N2A C25A C24A 111.2(18) . .
C26A N2A C25A 118.6(13) . .
C26A N2A Cu1A 126.5(12) . .
C25A N2A Cu1A 114.9(10) . .
N2A C26A C27A 123.8(14) . .
C28A C27A C36A 125.4(15) . .
C28A C27A C26A 112.7(13) . .
C36A C27A C26A 121.1(16) . .
C27A C28A C29A 122.4(14) . .
C28A C29A C34A 113.7(14) . .
C28A C29A C30A 123.5(14) . .
C34A C29A C30A 122.5(15) . .
C31A C30A C32A 111.3(16) . .
C31A C30A C29A 109.7(17) . .
C32A C30A C29A 107.0(16) . .
C31A C30A C33A 109.2(16) . .
C32A C30A C33A 109.2(17) . .
C29A C30A C33A 110.4(15) . .
C35A C34A C29A 122.9(15) . .
C34A C35A C36A 121.5(14) . .
C34A C35A C37A 119.7(15) . .
C36A C35A C37A 118.0(13) . .
O4A C36A C27A 124.5(15) . .
O4A C36A C35A 121.8(13) . .
C27A C36A C35A 113.6(15) . .
C36A O4A Cu1A 125.1(9) . .
C36A O4A Ba1A 119.5(10) . .
Cu1A O4A Ba1A 105.3(5) . .
C35A C37A C38A 113.5(12) . .
C39A C38A C47A 124.8(15) . .
C39A C38A C37A 117.4(16) . .
C47A C38A C37A 117.8(15) . .
C38A C39A C40A 122.2(17) . .
C45A C40A C39A 113.5(17) . .
C45A C40A C41A 129.3(15) . .
C39A C40A C41A 117.2(16) . .
C43A C41A C42A 109.4(13) . .
C43A C41A C40A 110.4(14) . .
C42A C41A C40A 110.0(13) . .
C43A C41A C44A 107.3(13) . .
C42A C41A C44A 108.5(13) . .
C40A C41A C44A 111.1(15) . .
C40A C45A C46A 126.3(17) . .
C45A C46A C47A 122.4(16) . .
C45A C46A C48A 117.0(14) . .
C47A C46A C48A 120.3(15) . .
O5A C47A C38A 128.2(14) . .
O5A C47A C46A 121.1(16) . .
C38A C47A C46A 110.7(16) . .
C47A O5A Cu2A 127.0(10) . .
C47A O5A Ba1A 137.8(9) . .
Cu2A O5A Ba1A 91.8(4) . .
N3A C48A C46A 129.5(14) . .
C48A N3A C49A 115.1(13) . .
C48A N3A Cu2A 119.3(11) . .
C49A N3A Cu2A 125.3(11) . .
N3A C49A C50A 113.7(13) . .
O6A C50A C49A 110.3(14) . .
O6A C50A C51A 111.5(13) . .
C49A C50A C51A 116.3(14) . .
N4A C51A C50A 106.7(13) . .
C52A N4A C51A 108.9(14) . .
C52A N4A Cu2A 124.1(12) . .
C51A N4A Cu2A 125.8(11) . .
N4A C52A C2A 124.8(18) . 2_556
O1B Ba1B O1B 115.8(4) 2_656 .
O1B Ba1B O4B 96.3(3) 2_656 2_656
O1B Ba1B O4B 113.2(3) . 2_656
O1B Ba1B O4B 113.2(3) 2_656 .
O1B Ba1B O4B 96.3(3) . .
O4B Ba1B O4B 123.4(4) 2_656 .
O1B Ba1B O2B 82.5(3) 2_656 2_656
O1B Ba1B O2B 161.1(2) . 2_656
O4B Ba1B O2B 57.2(2) 2_656 2_656
O4B Ba1B O2B 79.3(3) . 2_656
O1B Ba1B O2B 161.1(2) 2_656 .
O1B Ba1B O2B 82.5(3) . .
O4B Ba1B O2B 79.3(3) 2_656 .
O4B Ba1B O2B 57.2(2) . .
O2B Ba1B O2B 79.6(4) 2_656 .
O1B Ba1B O5B 52.2(3) 2_656 .
O1B Ba1B O5B 70.4(2) . .
O4B Ba1B O5B 139.5(3) 2_656 .
O4B Ba1B O5B 94.9(3) . .
O2B Ba1B O5B 128.0(2) 2_656 .
O2B Ba1B O5B 138.9(3) . .
O1B Ba1B O5B 70.4(2) 2_656 2_656
O1B Ba1B O5B 52.2(3) . 2_656
O4B Ba1B O5B 94.9(3) 2_656 2_656
O4B Ba1B O5B 139.5(3) . 2_656
O2B Ba1B O5B 138.9(3) 2_656 2_656
O2B Ba1B O5B 128.0(2) . 2_656
O5B Ba1B O5B 53.8(3) . 2_656
O1B Ba1B Cu1B 132.90(18) 2_656 .
O1B Ba1B Cu1B 100.6(2) . .
O4B Ba1B Cu1B 95.6(2) 2_656 .
O4B Ba1B Cu1B 29.70(19) . .
O2B Ba1B Cu1B 66.6(2) 2_656 .
O2B Ba1B Cu1B 31.44(16) . .
O5B Ba1B Cu1B 124.19(19) . .
O5B Ba1B Cu1B 152.77(18) 2_656 .
O1B Ba1B Cu1B 100.6(2) 2_656 2_656
O1B Ba1B Cu1B 132.90(18) . 2_656
O4B Ba1B Cu1B 29.70(19) 2_656 2_656
O4B Ba1B Cu1B 95.6(2) . 2_656
O2B Ba1B Cu1B 31.44(16) 2_656 2_656
O2B Ba1B Cu1B 66.6(2) . 2_656
O5B Ba1B Cu1B 152.77(18) . 2_656
O5B Ba1B Cu1B 124.19(19) 2_656 2_656
Cu1B Ba1B Cu1B 71.09(8) . 2_656
O1B Ba1B Cu2B 29.77(19) 2_656 .
O1B Ba1B Cu2B 86.1(2) . .
O4B Ba1B Cu2B 108.8(2) 2_656 .
O4B Ba1B Cu2B 120.91(18) . .
O2B Ba1B Cu2B 112.07(18) 2_656 .
O2B Ba1B Cu2B 168.04(19) . .
O5B Ba1B Cu2B 31.2(2) . .
O5B Ba1B Cu2B 44.20(14) 2_656 .
Cu1B Ba1B Cu2B 149.94(4) . .
Cu1B Ba1B Cu2B 124.67(5) 2_656 .
O1B Ba1B Cu2B 86.1(2) 2_656 2_656
O1B Ba1B Cu2B 29.78(19) . 2_656
O4B Ba1B Cu2B 120.91(19) 2_656 2_656
O4B Ba1B Cu2B 108.8(2) . 2_656
O2B Ba1B Cu2B 168.03(19) 2_656 2_656
O2B Ba1B Cu2B 112.07(18) . 2_656
O5B Ba1B Cu2B 44.19(14) . 2_656
O5B Ba1B Cu2B 31.2(2) 2_656 2_656
Cu1B Ba1B Cu2B 124.67(5) . 2_656
Cu1B Ba1B Cu2B 149.94(4) 2_656 2_656
Cu2B Ba1B Cu2B 56.37(6) . 2_656
O4B Cu1B N1B 167.5(6) . .
O4B Cu1B O2B 89.4(4) . .
N1B Cu1B O2B 94.6(4) . .
O4B Cu1B N2B 93.0(4) . .
N1B Cu1B N2B 88.8(5) . .
O2B Cu1B N2B 152.9(6) . .
O4B Cu1B Ba1B 43.6(3) . .
N1B Cu1B Ba1B 145.2(4) . .
O2B Cu1B Ba1B 53.1(3) . .
N2B Cu1B Ba1B 113.9(4) . .
N4B Cu2B O5B 173.1(4) . .
N4B Cu2B O1B 91.1(5) . 2_656
O5B Cu2B O1B 84.2(4) . 2_656
N4B Cu2B N3B 94.2(6) . .
O5B Cu2B N3B 91.9(5) . .
O1B Cu2B N3B 160.8(5) 2_656 .
N4B Cu2B Ba1B 115.5(3) . .
O5B Cu2B Ba1B 57.7(3) . .
O1B Cu2B Ba1B 42.9(3) 2_656 .
N3B Cu2B Ba1B 145.5(4) . .
C1B O1B Cu2B 123.3(9) . 2_656
C1B O1B Ba1B 127.9(8) . .
Cu2B O1B Ba1B 107.3(4) 2_656 .
O1B C1B C10B 123.4(17) . .
O1B C1B C2B 122.3(15) . .
C10B C1B C2B 114.1(16) . .
C3B C2B C1B 120.0(17) . .
C3B C2B C52B 119.3(18) . 2_656
C1B C2B C52B 119.5(17) . 2_656
C4B C3B C2B 125(2) . .
C3B C4B C9B 113(2) . .
C3B C4B C5B 126(2) . .
C9B C4B C5B 119.5(19) . .
C7B C5B C6B 109.5(18) . .
C7B C5B C8B 109.5(18) . .
C6B C5B C8B 109.1(17) . .
C7B C5B C4B 116(2) . .
C6B C5B C4B 114(2) . .
C8B C5B C4B 98(2) . .
C10B C9B C4B 124.9(18) . .
C9B C10B C1B 122.7(18) . .
C9B C10B C11B 120.9(15) . .
C1B C10B C11B 116.3(15) . .
C10B C11B C12B 108.3(12) . .
C13B C12B C21B 121.6(12) . .
C13B C12B C11B 121.9(11) . .
C21B C12B C11B 115.8(11) . .
C14B C13B C12B 122.4(13) . .
C13B C14B C19B 117.6(13) . .
C13B C14B C15B 118.1(12) . .
C19B C14B C15B 123.8(12) . .
C16B C15B C17B 109.2(12) . .
C16B C15B C18B 109.2(12) . .
C17B C15B C18B 107.5(11) . .
C16B C15B C14B 108.6(12) . .
C17B C15B C14B 111.8(11) . .
C18B C15B C14B 110.5(11) . .
C14B C19B C20B 123.4(14) . .
C19B C20B C21B 120.1(13) . .
C19B C20B C22B 116.7(13) . .
C21B C20B C22B 123.2(13) . .
O2B C21B C20B 125.5(12) . .
O2B C21B C12B 120.0(11) . .
C20B C21B C12B 114.5(12) . .
C21B O2B Cu1B 125.9(8) . .
C21B O2B Ba1B 136.1(9) . .
Cu1B O2B Ba1B 95.4(3) . .
N1B C22B C20B 124.7(14) . .
C22B N1B C23B 116.2(13) . .
C22B N1B Cu1B 125.8(10) . .
C23B N1B Cu1B 117.7(10) . .
N1B C23B C24B 107.8(16) . .
O3B C24B C25B 105.3(17) . .
O3B C24B C23B 99(2) . .
C25B C24B C23B 114.9(14) . .
N2B C25B C24B 112.4(18) . .
C26B N2B C25B 118.7(13) . .
C26B N2B Cu1B 122.5(11) . .
C25B N2B Cu1B 118.8(10) . .
N2B C26B C27B 128.0(13) . .
C28B C29B C34B 116.7(14) . .
C28B C29B C30B 124.5(15) . .
C34B C29B C30B 118.1(16) . .
C31B C30B C32B 109.3(16) . .
C31B C30B C33B 109.7(15) . .
C32B C30B C33B 107.1(16) . .
C31B C30B C29B 108.0(16) . .
C32B C30B C29B 111.6(16) . .
C33B C30B C29B 111.0(16) . .
C29B C34B C35B 121.6(15) . .
C36B C35B C34B 120.5(14) . .
C36B C35B C37B 121.0(12) . .
C34B C35B C37B 118.1(14) . .
O4B C36B C35B 119.6(12) . .
O4B C36B C27B 123.8(13) . .
C35B C36B C27B 116.6(13) . .
C36B O4B Cu1B 123.8(8) . .
C36B O4B Ba1B 122.6(8) . .
Cu1B O4B Ba1B 106.7(4) . .
C38B C37B C35B 116.6(11) . .
C39B C38B C47B 125.1(15) . .
C39B C38B C37B 115.7(16) . .
C47B C38B C37B 119.0(15) . .
C38B C39B C40B 121.2(18) . .
C39B C40B C45B 114.5(17) . .
C39B C40B C41B 120.1(19) . .
C45B C40B C41B 125.3(17) . .
C42B C41B C40B 106.6(16) . .
C42B C41B C43B 110.2(18) . .
C40B C41B C43B 114.2(18) . .
C42B C41B C44B 112.1(17) . .
C40B C41B C44B 107.2(17) . .
C43B C41B C44B 106.6(16) . .
C46B C45B C40B 123.3(16) . .
C45B C46B C47B 123.5(18) . .
C45B C46B C48B 119.7(16) . .
C47B C46B C48B 116.6(16) . .
O5B C47B C38B 123.0(14) . .
O5B C47B C46B 124.7(17) . .
C38B C47B C46B 112.1(16) . .
C47B O5B Cu2B 127.2(10) . .
C47B O5B Ba1B 140.3(10) . .
Cu2B O5B Ba1B 91.0(3) . .
N3B C48B C46B 133.7(16) . .
C48B N3B C49B 115.8(14) . .
C48B N3B Cu2B 118.9(12) . .
C49B N3B Cu2B 125.3(12) . .
N3B C49B C50B 116.1(14) . .
O6B C50B C51B 111.3(13) . .
O6B C50B C49B 106.2(14) . .
C51B C50B C49B 111.6(13) . .
N4B C51B C50B 110.3(13) . .
C52B N4B C51B 111.9(14) . .
C52B N4B Cu2B 123.3(11) . .
C51B N4B Cu2B 124.1(11) . .
N4B C52B C2B 127.5(17) . 2_656

loop_
_geom_bond_atom_site_label_1
_geom_bond_atom_site_label_2
_geom_bond_distance
_geom_bond_site_symmetry_2
Ba1 O10 2.651(10) .
Ba1 O7 2.659(10) .
Ba1 O4 2.667(9) .
Ba1 O1 2.702(11) .
Ba1 O5 2.960(9) .
Ba1 O2 3.074(9) .
Ba1 O11 3.101(10) .
Ba1 O8 3.159(10) .
Ba1 Cu2 3.690(2) .
Ba1 Cu3 3.693(2) .
Ba1 Cu1 3.712(2) .
Ba1 Cu4 3.765(2) .
Cu1 N2 1.909(16) .
Cu1 O4 1.919(8) .
Cu1 O2 1.937(12) .
Cu1 N1 1.983(13) .
Cu1 Cu3 3.464(3) .
Cu2 O7 1.904(9) .
Cu2 N3 1.937(11) .
Cu2 O5 1.953(9) .
Cu2 N4 1.971(11) .
Cu2 O1S 2.392(15) .
Cu2 Cu4 4.241(4) .
Cu3 O10 1.925(9) .
Cu3 O8 1.931(14) .
Cu3 N5 1.932(16) .
Cu3 N6 1.95(2) .
Cu4 O1 1.932(9) .
Cu4 O11 1.934(10) .
Cu4 N7 1.943(12) .
Cu4 N8 1.967(12) .
O1 C1 1.385(16) .
C1 C10 1.354(18) .
C1 C2 1.418(18) .
C2 C3 1.411(19) .
C2 C104 1.502(19) .
C3 C4 1.381(19) .
C4 C9 1.39(2) .
C4 C5 1.51(2) .
C5 C7 1.511(14) .
C5 C6 1.511(13) .
C5 C8 1.538(13) .
C9 C10 1.39(2) .
C10 C11 1.574(19) .
C11 C12 1.508(19) .
C12 C21 1.41(2) .
C12 C13 1.42(2) .
C13 C14 1.40(2) .
C14 C19 1.44(3) .
C14 C15 1.68(3) .
C15 C16 1.502(15) .
C15 C18 1.512(14) .
C15 C17 1.514(14) .
C19 C20 1.33(2) .
C20 C22 1.34(2) .
C20 C21 1.45(2) .
C21 O2 1.326(18) .
C22 N1 1.35(2) .
N1 C23 1.53(2) .
C23 C24 1.50(2) .
C24 O3 1.388(18) .
C24 C25 1.51(2) .
C25 N2 1.524(18) .
N2 C26 1.277(19) .
C26 C27 1.49(2) .
C27 C36 1.35(2) .
C27 C28 1.39(2) .
C28 C29 1.39(2) .
C29 C34 1.35(2) .
C29 C30 1.61(3) .
C30 C31 1.488(14) .
C30 C32 1.499(14) .
C30 C33 1.516(14) .
C34 C35 1.363(19) .
C35 C36 1.415(19) .
C35 C37 1.523(19) .
C36 O4 1.355(16) .
C37 C38 1.471(16) .
C38 C47 1.392(17) .
C38 C39 1.467(17) .
C39 C40 1.357(17) .
C40 C45 1.369(19) .
C40 C41 1.538(19) .
C41 C43 1.509(13) .
C41 C42 1.522(12) .
C41 C44 1.524(13) .
C45 C46 1.432(19) .
C46 C47 1.405(17) .
C46 C48 1.454(19) .
C47 O5 1.361(14) .
C48 N3 1.309(17) .
N3 C49 1.538(18) .
C49 C50 1.49(2) .
C50 C51 1.51(2) .
C50 O6' 1.61(3) .
C50 O6 1.62(3) .
C51 N4 1.488(19) .
N4 C52 1.266(17) .
C52 C53 1.48(2) .
C53 C54 1.400(19) .
C53 C62 1.408(18) .
C54 C55 1.39(2) .
C55 C60 1.401(19) .
C55 C56 1.47(2) .
C56 C57 1.492(14) .
C56 C58 1.500(14) .
C56 C59 1.514(13) .
C60 C61 1.42(2) .
C61 C62 1.411(19) .
C61 C63 1.528(19) .
C62 O7 1.364(15) .
C63 C64 1.55(2) .
C64 C65 1.33(2) .
C64 C73 1.35(3) .
C65 C66 1.42(3) .
C66 C71 1.32(4) .
C66 C67 1.62(3) .
C67 C69 1.497(15) .
C67 C68 1.509(15) .
C67 C70 1.534(15) .
C71 C72 1.40(3) .
C72 C74 1.44(3) .
C72 C73 1.51(2) .
C73 O8 1.32(2) .
C74 N5 1.31(3) .
N5 C75 1.56(3) .
C75 C76 1.49(3) .
C76 C77 1.48(3) .
C76 O9 1.52(2) .
C77 N6 1.42(2) .
N6 C78 1.26(2) .
C78 C79 1.45(2) .
C79 C80 1.40(3) .
C79 C88 1.43(3) .
C80 C81 1.42(3) .
C81 C86 1.40(3) .
C81 C82 1.56(3) .
C82 C83 1.493(15) .
C82 C84 1.513(15) .
C82 C85 1.517(14) .
C86 C87 1.30(2) .
C87 C88 1.43(2) .
C87 C89 1.48(2) .
C88 O10 1.341(19) .
C89 C90 1.538(18) .
C90 C91 1.329(19) .
C90 C99 1.40(2) .
C91 C92 1.498(18) .
C92 C97 1.35(2) .
C92 C93 1.63(2) .
C93 C94 1.503(13) .
C93 C95 1.519(12) .
C93 C96 1.528(12) .
C97 C98 1.46(2) .
C98 C99 1.396(19) .
C98 C100 1.40(2) .
C99 O11 1.330(15) .
C100 N7 1.287(18) .
N7 C101 1.49(2) .
C101 C102 1.60(3) .
C102 O12 1.36(3) .
C102 C103 1.51(2) .
C103 N8 1.458(19) .
N8 C104 1.278(17) .
C27B C28B 1.365(18) .
C27B C36B 1.392(18) .
C27B C26B 1.42(2) .
C28B C29B 1.37(2) .
O1S C1S 1.48(2) .
Ba1A O1A 2.669(9) 2_556
Ba1A O1A 2.669(9) .
Ba1A O4A 2.695(12) 2_556
Ba1A O4A 2.696(12) .
Ba1A O2A 3.019(9) .
Ba1A O2A 3.019(9) 2_556
Ba1A O5A 3.079(9) 2_556
Ba1A O5A 3.079(9) .
Ba1A Cu2A 3.679(2) 2_556
Ba1A Cu2A 3.679(2) .
Ba1A Cu1A 3.705(2) 2_556
Ba1A Cu1A 3.705(2) .
Cu1A O4A 1.927(10) .
Cu1A O2A 1.927(10) .
Cu1A N1A 1.935(13) .
Cu1A N2A 1.942(12) .
Cu2A N4A 1.918(14) .
Cu2A O5A 1.919(11) .
Cu2A O1A 1.943(8) 2_556
Cu2A N3A 1.991(12) .
O1A C1A 1.338(17) .
O1A Cu2A 1.943(8) 2_556
C1A C10A 1.38(2) .
C1A C2A 1.40(2) .
C2A C3A 1.40(2) .
C2A C52A 1.45(2) 2_556
C3A C4A 1.35(2) .
C4A C9A 1.42(2) .
C4A C5A 1.55(2) .
C5A C7A 1.509(14) .
C5A C6A 1.516(14) .
C5A C8A 1.523(13) .
C9A C10A 1.38(2) .
C10A C11A 1.53(2) .
C11A C12A 1.526(19) .
C12A C13A 1.347(19) .
C12A C21A 1.39(2) .
C13A C14A 1.43(2) .
C14A C15A 1.43(2) .
C14A C19A 1.48(2) .
C15A C17A 1.503(14) .
C15A C18A 1.509(13) .
C15A C16A 1.514(13) .
C19A C20A 1.43(2) .
C20A C21A 1.35(2) .
C20A C22A 1.36(2) .
C21A O2A 1.369(17) .
C22A N1A 1.27(2) .
N1A C23A 1.51(2) .
C23A C24A 1.48(3) .
C24A C25A 1.60(3) .
C24A O3A' 1.63(4) .
C24A O3A 1.81(4) .
C25A N2A 1.48(2) .
N2A C26A 1.274(19) .
C26A C27A 1.51(2) .
C27A C28A 1.34(2) .
C27A C36A 1.404(19) .
C28A C29A 1.39(2) .
C29A C34A 1.464(19) .
C29A C30A 1.50(2) .
C30A C31A 1.480(14) .
C30A C32A 1.496(14) .
C30A C33A 1.518(14) .
C34A C35A 1.36(2) .
C35A C36A 1.43(2) .
C35A C37A 1.544(19) .
C36A O4A 1.305(17) .
C37A C38A 1.572(19) .
C38A C39A 1.38(2) .
C38A C47A 1.42(2) .
C39A C40A 1.44(2) .
C40A C45A 1.35(2) .
C40A C41A 1.52(2) .
C41A C43A 1.506(13) .
C41A C42A 1.518(13) .
C41A C44A 1.525(13) .
C45A C46A 1.357(19) .
C46A C47A 1.480(19) .
C46A C48A 1.486(19) .
C47A O5A 1.282(17) .
C48A N3A 1.262(16) .
N3A C49A 1.481(18) .
C49A C50A 1.50(2) .
C50A O6A 1.447(17) .
C50A C51A 1.53(2) .
C51A N4A 1.519(18) .
N4A C52A 1.323(18) .
C52A C2A 1.45(2) 2_556
Ba1B O1B 2.648(9) 2_656
Ba1B O1B 2.648(9) .
Ba1B O4B 2.673(10) 2_656
Ba1B O4B 2.673(10) .
Ba1B O2B 2.982(9) 2_656
Ba1B O2B 2.982(9) .
Ba1B O5B 3.142(9) .
Ba1B O5B 3.142(9) 2_656
Ba1B Cu1B 3.711(2) .
Ba1B Cu1B 3.711(2) 2_656
Ba1B Cu2B 3.715(2) .
Ba1B Cu2B 3.715(2) 2_656
Cu1B O4B 1.919(9) .
Cu1B N1B 1.927(11) .
Cu1B O2B 1.944(8) .
Cu1B N2B 1.947(12) .
Cu2B N4B 1.919(14) .
Cu2B O5B 1.927(11) .
Cu2B O1B 1.933(8) 2_656
Cu2B N3B 1.977(12) .
O1B C1B 1.292(17) .
O1B Cu2B 1.933(8) 2_656
C1B C10B 1.388(19) .
C1B C2B 1.41(2) .
C2B C3B 1.39(2) .
C2B C52B 1.47(2) 2_656
C3B C4B 1.34(3) .
C4B C9B 1.39(2) .
C4B C5B 1.55(3) .
C5B C7B 1.487(14) .
C5B C6B 1.502(15) .
C5B C8B 1.527(15) .
C9B C10B 1.32(2) .
C10B C11B 1.55(2) .
C11B C12B 1.566(16) .
C12B C13B 1.376(17) .
C12B C21B 1.470(18) .
C13B C14B 1.364(17) .
C14B C19B 1.378(19) .
C14B C15B 1.569(17) .
C15B C16B 1.493(13) .
C15B C17B 1.514(12) .
C15B C18B 1.532(12) .
C19B C20B 1.406(19) .
C20B C21B 1.425(18) .
C20B C22B 1.46(2) .
C21B O2B 1.307(14) .
C22B N1B 1.320(18) .
N1B C23B 1.501(19) .
C23B C24B 1.58(3) .
C24B O3B 1.49(3) .
C24B C25B 1.52(2) .
C25B N2B 1.51(2) .
N2B C26B 1.330(17) .
C29B C34B 1.37(2) .
C29B C30B 1.52(2) .
C30B C31B 1.484(14) .
C30B C32B 1.509(14) .
C30B C33B 1.510(14) .
C34B C35B 1.407(18) .
C35B C36B 1.382(19) .
C35B C37B 1.565(19) .
C36B O4B 1.365(15) .
C37B C38B 1.531(19) .
C38B C39B 1.41(2) .
C38B C47B 1.44(2) .
C39B C40B 1.43(2) .
C40B C45B 1.43(2) .
C40B C41B 1.49(2) .
C41B C42B 1.473(14) .
C41B C43B 1.508(14) .
C41B C44B 1.513(14) .
C45B C46B 1.39(2) .
C46B C47B 1.45(2) .
C46B C48B 1.47(2) .
C47B O5B 1.254(17) .
C48B N3B 1.244(19) .
N3B C49B 1.457(19) .
C49B C50B 1.58(2) .
C50B O6B 1.485(17) .
C50B C51B 1.53(2) .
C51B N4B 1.511(17) .
N4B C52B 1.309(18) .
C52B C2B 1.47(2) 2_656
O2S C2S 1.36(3) .
O3W 04W 0.93(4) .

loop_
_platon_squeeze_void_nr
_platon_squeeze_void_average_x
_platon_squeeze_void_average_y
_platon_squeeze_void_average_z
_platon_squeeze_void_volume
_platon_squeeze_void_count_electrons
_platon_squeeze_void_content
1 -0.005 -0.001 -0.004 7567 1652 ' '
2 0.000 0.500 0.500 136 32 ' '
3 0.000 0.500 1.000 136 33 ' '
4 0.098 0.312 0.487 32 4 ' '
5 0.098 0.688 -0.013 32 4 ' '
6 0.127 0.446 0.890 28 5 ' '
7 0.127 0.554 0.390 28 5 ' '
8 0.134 0.451 0.538 28 2 ' '
9 0.134 0.549 0.038 28 2 ' '
10 0.251 0.250 0.500 174 31 ' '
11 0.251 0.750 1.000 174 32 ' '
12 0.244 0.500 1.044 658 113 ' '
13 0.255 0.000 0.676 658 115 ' '
14 0.373 0.054 0.110 28 5 ' '
15 0.367 0.049 0.462 28 3 ' '
16 0.367 0.951 0.962 28 3 ' '
17 0.373 0.946 0.610 28 5 ' '
18 0.404 0.186 0.513 31 5 ' '
19 0.404 0.814 0.013 32 5 ' '
20 0.500 0.000 0.500 136 32 ' '
21 0.500 1.000 1.000 136 33 ' '
22 0.598 0.188 -0.013 32 4 ' '
23 0.598 0.812 0.487 32 4 ' '
24 0.627 0.054 0.390 28 5 ' '
25 0.627 0.946 0.890 28 5 ' '
26 0.634 0.049 0.038 28 2 ' '
27 0.634 0.951 0.538 28 2 ' '
28 0.751 0.250 1.000 174 32 ' '
29 0.751 0.750 0.500 174 31 ' '
30 0.745 0.000 0.682 658 113 ' '
31 0.755 0.500 0.173 658 115 ' '
32 0.866 0.451 0.962 27 3 ' '
33 0.873 0.446 0.610 28 5 ' '
34 0.873 0.554 0.110 28 5 ' '
35 0.866 0.549 0.462 27 3 ' '
36 0.904 0.314 0.013 32 5 ' '
37 0.904 0.686 0.513 31 5 ' '
